data_1577031
loop_
_publ_author_name
'Xiang, Libo'
'Kwan, Ka Ho'
'Jing, Yi'
'Wang, Junyi'
'Matler, Alexander'
'Chen, Xuenian'
'Lin, Zhenyang'
'Ye, Qing'

_publ_section_title
;
 Stepwise B[triple bond, length as m-dash]N bond cleavage by isocyanides:
 access to the 3-azaborole structural motif.
;
_journal_issue 20
_journal_name_full 'Chemical science'
_journal_page_first 10053
_journal_page_last 10060
_journal_paper_doi 10.1039/d6sc01836j
_journal_volume 17
_journal_year 2026
_chemical_formula_moiety 'C27 H57 B11 N2 Si2'
_chemical_formula_sum 'C27 H57 B11 N2 Si2'
_chemical_formula_weight 584.83
_space_group_crystal_system triclinic
_space_group_IT_number 2
_space_group_name_Hall '-P 1'
_space_group_name_H-M_alt 'P -1'
_atom_sites_solution_hydrogens geom
_atom_sites_solution_primary dual
_atom_sites_solution_secondary difmap
_audit_creation_date 2025-09-24
_audit_creation_method 'CIF-fill 1.6i (K.Radacki, 2005-25)'
_audit_update_record
;
2025-11-20 deposited with the CCDC.	2026-03-26 downloaded from the CCDC.
;
_cell_angle_alpha 91.080(2)
_cell_angle_beta 91.634(2)
_cell_angle_gamma 101.979(2)
_cell_formula_units_Z 4
_cell_length_a 11.3302(3)
_cell_length_b 11.9721(2)
_cell_length_c 28.1532(6)
_cell_measurement_reflns_used 14527
_cell_measurement_temperature 100(2)
_cell_measurement_theta_max 71.1760
_cell_measurement_theta_min 3.9370
_cell_volume 3733.00(14)
_computing_cell_refinement 'CrysAlisPro 1.171.43.144a (Rigaku OD, 2024)'
_computing_data_collection
;
 CrysAlisPro system (CCD 44.119a 64-bit (release 12-08-2025))
;
_computing_data_reduction 'CrysAlisPro 1.171.43.144a (Rigaku OD, 2024)'
_computing_molecular_graphics 'ShelXLe (Huebschle et all, 2011)'
_computing_publication_material 'SHELXL-2019/2 (Sheldrick, 2019)'
_computing_structure_refinement 'SHELXL-2019/2 (Sheldrick, 2019)'
_computing_structure_solution 'SHELXT 2014/5 (Sheldrick, 2014)'
_diffrn_ambient_environment N~2~
_diffrn_ambient_temperature 100(2)
_diffrn_detector HPA
_diffrn_detector_area_resol_mean 10.0
_diffrn_detector_type 'HyPix Arc150'
_diffrn_measured_fraction_theta_full 0.968
_diffrn_measured_fraction_theta_max 0.930
_diffrn_measurement_details
;
 
 List of Runs (angles in degrees, time in seconds):
 --------------------------------------------------------------------------
  1  \w     44.00 124.00   0.50    0.12    --   77.08  15.00-180.00  160
  2  \w     39.00 106.00   0.50    0.12    --   58.58  15.00  30.00  134
  3  \w     44.00 124.00   0.50    0.12    --   77.08  15.00  90.00  160
  4  \w     39.00 106.00   0.50    0.12    --   58.58  15.00  90.00  134
  5  \w     32.00  93.00   0.50    0.12    --   77.08-112.00  30.00  122
  6  \w     20.00  84.00   0.50    0.12    --   58.58-126.00  60.00  128
  7  \w     32.00  93.00   0.50    0.12    --   77.08-112.00  60.00  122
  8  \w     32.00  93.00   0.50    0.12    --   77.08-112.00   0.00  122
  9  \w     32.00  93.00   0.50    0.12    --   77.08-112.00-120.00  122
 10  \w     20.00  84.00   0.50    0.12    --   58.58-126.00-120.00  128
 11  \w   -107.00 -31.00   0.50    0.12    --  -60.24 -15.00 150.00  152
 12  \w   -107.00 -31.00   0.50    0.12    --  -60.24 -15.00 150.00  152
 13  \w   -122.00 -42.00   0.50    0.12    --  -75.17 -15.00 150.00  160
 14  \w   -122.00 -42.00   0.50    0.12    --  -75.17 -15.00-120.00  160
 15  \w   -122.00 -42.00   0.50    0.12    --  -75.17 -15.00-120.00  160
 16  \w    -85.00 -15.00   0.50    0.12    --  -60.24 126.00-120.00  140
 17  \w    -95.00 -25.00   0.50    0.12    --  -69.82 126.00 -60.00  140
 18  \w    -92.00 -30.00   0.50    0.12    --  -75.17 112.00-120.00  124
 19  \w    -95.00 -25.00   0.50    0.12    --  -69.82 126.00  30.00  140
 20  \w    -95.00 -25.00   0.50    0.12    --  -69.82 126.00  90.00  140
 21  \w    -92.00 -30.00   0.50    0.12    --  -75.17 112.00  90.00  124
 22  \w     58.00  83.00   0.50    0.05    --   58.58-125.00 -60.00   50
 23  \w     58.00  83.00   0.50    0.05    --   58.58-125.00 -60.00   50
 24  \w     39.00 106.00   0.50    0.05    --   58.58  15.00 -30.00  134
 25  \w     39.00 106.00   0.50    0.05    --   58.58  15.00 150.00  134
;
_diffrn_measurement_device 'four-circle diffractometer'
_diffrn_measurement_device_type 'Rigaku XtaLAB Synergy-R'
_diffrn_measurement_method '\w scans'
_diffrn_orient_matrix_type
;
 CrysAlisPro convention (1999,Acta A55,543-557)
;
_diffrn_orient_matrix_UB_11 -0.0518609000
_diffrn_orient_matrix_UB_12 0.0568245000
_diffrn_orient_matrix_UB_13 0.0418780000
_diffrn_orient_matrix_UB_21 0.0302184000
_diffrn_orient_matrix_UB_22 0.1158081000
_diffrn_orient_matrix_UB_23 -0.0246362000
_diffrn_orient_matrix_UB_31 -0.1254538000
_diffrn_orient_matrix_UB_32 -0.0259674000
_diffrn_orient_matrix_UB_33 -0.0252587000
_diffrn_radiation_monochromator 'multi-layer mirror'
_diffrn_radiation_probe x-ray
_diffrn_radiation_type CuK\a
_diffrn_radiation_wavelength 1.54184
_diffrn_radiation_xray_symbol K-L~2,3~
_diffrn_reflns_av_R_equivalents 0.0658
_diffrn_reflns_av_unetI/netI 0.0277
_diffrn_reflns_Laue_measured_fraction_full 0.968
_diffrn_reflns_Laue_measured_fraction_max 0.930
_diffrn_reflns_limit_h_max 13
_diffrn_reflns_limit_h_min -13
_diffrn_reflns_limit_k_max 14
_diffrn_reflns_limit_k_min -14
_diffrn_reflns_limit_l_max 33
_diffrn_reflns_limit_l_min -33
_diffrn_reflns_number 20426
_diffrn_reflns_point_group_measured_fraction_full 0.968
_diffrn_reflns_point_group_measured_fraction_max 0.930
_diffrn_reflns_theta_full 67.684
_diffrn_reflns_theta_max 71.559
_diffrn_reflns_theta_min 3.142
_diffrn_source 'rotating-anode X-ray tube'
_diffrn_source_type 'PhotonJet-R X-ray Source'
_exptl_absorpt_coefficient_mu 0.987
_exptl_absorpt_correction_T_max 1.00000
_exptl_absorpt_correction_T_min 0.98409
_exptl_absorpt_correction_type multi-scan
_exptl_absorpt_process_details
;
 CrysAlisPro 1.171.43.144a (Rigaku Oxford Diffraction, 2024) Empirical 
 absorption correction using spherical harmonics, implemented in SCALE3 
 ABSPACK scaling algorithm.
;
_exptl_crystal_colour yellow
_exptl_crystal_density_diffrn 1.041
_exptl_crystal_description block
_exptl_crystal_F_000 1264
_exptl_crystal_preparation
;
 For data collection the crystal was immersed in a film of perfluoropolyether 
 oil, mounted on a polyimide loop and transferred to stream of cold nitrogen 
 (Oxford Cryostream 800).
;
_exptl_crystal_size_max 0.250
_exptl_crystal_size_mid 0.180
_exptl_crystal_size_min 0.160
_refine_diff_density_max 0.269
_refine_diff_density_min -0.311
_refine_diff_density_rms 0.043
_refine_ls_extinction_method none
_refine_ls_goodness_of_fit_ref 1.029
_refine_ls_hydrogen_treatment constr
_refine_ls_matrix_type full
_refine_ls_number_parameters 788
_refine_ls_number_reflns 20426
_refine_ls_number_restraints 0
_refine_ls_restrained_S_all 1.029
_refine_ls_R_factor_all 0.0454
_refine_ls_R_factor_gt 0.0406
_refine_ls_shift/su_max 0.001
_refine_ls_shift/su_mean 0.000
_refine_ls_structure_factor_coef Fsqd
_refine_ls_weighting_details
;
 w=1/[\s^2^(Fo^2^)+(0.0495P)^2^+1.5278P] where P=(Fo^2^+2Fc^2^)/3
;
_refine_ls_weighting_scheme calc
_refine_ls_wR_factor_gt 0.1035
_refine_ls_wR_factor_ref 0.1066
_reflns_Friedel_coverage 0.000
_reflns_number_gt 18418
_reflns_number_total 20426
_reflns_threshold_expression 'I > 2\s(I)'
_twin_dimensionality triperiodic
_twin_formation_mechanism gt
_twin_morphology polysynthetic
_twin_special_details
;
 
 Component 2 rotated by -179.9952\% 
 around [0.00 -0.00 1.00] (reciprocal) or [0.08 0.06 0.99] (direct)
;
_cod_data_source_file d6sc01836j2.cif
_cod_data_source_block 2
_cod_depositor_comments 'Adding full bibliography for 1577031--1577035.cif.'
_cod_database_code 1577031
_shelx_shelxl_version_number 2019/2
_shelx_space_group_comment
;
 The symmetry employed for this shelxl refinement is uniquely defined by the 
 following loop, which should always be used as a source of symmetry 
 information in preference to the above space-group names. They are only 
 intended as comments.
;
_shelx_estimated_absorpt_t_min 0.791
_shelx_estimated_absorpt_t_max 0.858

loop_
_space_group_symop_operation_xyz
'x, y, z'
'-x, -y, -z'

loop_
_atom_site_label
_atom_site_type_symbol
_atom_site_fract_x
_atom_site_fract_y
_atom_site_fract_z
_atom_site_U_iso_or_equiv
_atom_site_adp_type
_atom_site_occupancy
_atom_site_site_symmetry_order
_atom_site_calc_flag
_atom_site_refinement_flags_posn
_atom_site_refinement_flags_adp
_atom_site_refinement_flags_occupancy
_atom_site_disorder_assembly
_atom_site_disorder_group
Si1_1 Si 0.76209(5) 0.51206(4) 0.10545(2) 0.02000(12) Uani 1 1 d . . . . .
N1_1 N 0.72202(16) 0.36725(14) 0.10418(6) 0.0238(4) Uani 1 1 d . . . . .
C1_1 C 0.71392(18) 0.14536(16) 0.10231(7) 0.0195(4) Uani 1 1 d . . . . .
B1_1 B 0.7806(2) -0.0474(2) 0.13823(9) 0.0280(5) Uani 1 1 d . . . . .
H1_1 H 0.789520 -0.103051 0.169092 0.034 Uiso 1 1 calc R U . . .
Si2_1 Si 0.74358(6) 0.21010(5) -0.00613(2) 0.02843(14) Uani 1 1 d . . . . .
N2_1 N 0.46189(15) 0.26545(13) 0.16083(6) 0.0191(3) Uani 1 1 d . . . . .
C2_1 C 0.75577(19) 0.11475(17) 0.04738(7) 0.0222(4) Uani 1 1 d . . . . .
B2_1 B 0.9094(2) 0.0409(2) 0.11320(10) 0.0305(6) Uani 1 1 d . . . . .
H2_1 H 1.003362 0.043921 0.127478 0.037 Uiso 1 1 calc R U . . .
C3_1 C 0.7100(2) 0.5753(2) 0.15997(8) 0.0323(5) Uani 1 1 d . . . . .
H3A_1 H 0.732910 0.658786 0.159113 0.048 Uiso 1 1 calc R U . . .
H3B_1 H 0.747776 0.548585 0.188122 0.048 Uiso 1 1 calc R U . . .
H3C_1 H 0.622072 0.551815 0.161344 0.048 Uiso 1 1 calc R U . . .
B3_1 B 0.8252(3) -0.0806(2) 0.08060(10) 0.0334(6) Uani 1 1 d . . . . .
H3_1 H 0.863454 -0.158038 0.073353 0.040 Uiso 1 1 calc R U . . .
C4_1 C 0.8751(2) 0.3314(2) -0.00340(8) 0.0341(5) Uani 1 1 d . . . . .
H4A_1 H 0.949661 0.302379 -0.004832 0.051 Uiso 1 1 calc R U . . .
H4B_1 H 0.875217 0.375085 0.026412 0.051 Uiso 1 1 calc R U . . .
H4C_1 H 0.869947 0.381103 -0.030327 0.051 Uiso 1 1 calc R U . . .
B4_1 B 0.6682(2) -0.0912(2) 0.09200(9) 0.0278(5) Uani 1 1 d . . . . .
H4_1 H 0.602696 -0.175227 0.092254 0.033 Uiso 1 1 calc R U . . .
C5_1 C 0.54345(19) 0.24740(17) 0.14076(7) 0.0212(4) Uani 1 1 d . . . . .
B5_1 B 0.7293(3) -0.0309(2) 0.03865(10) 0.0306(6) Uani 1 1 d . . . . .
H5_1 H 0.703937 -0.075248 0.003324 0.037 Uiso 1 1 calc R U . . .
C6_1 C 0.36596(18) 0.29429(16) 0.18563(7) 0.0187(4) Uani 1 1 d . . . . .
B6_1 B 0.6577(2) 0.0228(2) 0.13151(8) 0.0227(5) Uani 1 1 d . . . . .
H6_1 H 0.584628 0.014639 0.157981 0.027 Uiso 1 1 calc R U . . .
C7_1 C 0.27934(18) 0.33980(16) 0.15952(7) 0.0187(4) Uani 1 1 d . . . . .
B7_1 B 0.8772(2) 0.0504(2) 0.05143(10) 0.0300(6) Uani 1 1 d . . . . .
H7_1 H 0.949421 0.060091 0.024560 0.036 Uiso 1 1 calc R U . . .
C8_1 C 0.18714(18) 0.36934(16) 0.18563(7) 0.0214(4) Uani 1 1 d . . . . .
H8_1 H 0.127061 0.400083 0.169308 0.026 Uiso 1 1 calc R U . . .
B8_1 B 0.8650(2) 0.1638(2) 0.09116(8) 0.0232(5) Uani 1 1 d . . . . .
H8A_1 H 0.928195 0.249208 0.090586 0.028 Uiso 1 1 calc R U . . .
C9_1 C 0.17908(18) 0.35587(16) 0.23448(7) 0.0210(4) Uani 1 1 d . . . . .
B9_1 B 0.8053(2) 0.1036(2) 0.14480(9) 0.0240(5) Uani 1 1 d . . . . .
H9_1 H 0.829681 0.148650 0.180051 0.029 Uiso 1 1 calc R U . . .
C10_1 C 0.26685(19) 0.30921(16) 0.25799(7) 0.0219(4) Uani 1 1 d . . . . .
H10_1 H 0.261210 0.298842 0.291282 0.026 Uiso 1 1 calc R U . . .
B10_1 B 0.6266(2) 0.0339(2) 0.06998(8) 0.0241(5) Uani 1 1 d . . . . .
H10A_1 H 0.533669 0.034420 0.055438 0.029 Uiso 1 1 calc R U . . .
C11_1 C 0.36223(18) 0.27712(16) 0.23506(7) 0.0196(4) Uani 1 1 d . . . . .
B11_1 B 0.6699(2) 0.26207(19) 0.11266(8) 0.0195(5) Uani 1 1 d . . . . .
C12_1 C 0.6995(2) 0.56939(18) 0.05101(8) 0.0281(5) Uani 1 1 d . . . . .
H12A_1 H 0.726338 0.534439 0.022632 0.042 Uiso 1 1 calc R U . . .
H12B_1 H 0.728171 0.652421 0.050614 0.042 Uiso 1 1 calc R U . . .
H12C_1 H 0.611064 0.551341 0.051283 0.042 Uiso 1 1 calc R U . . .
C13_1 C 0.93001(19) 0.56010(19) 0.10577(8) 0.0290(5) Uani 1 1 d . . . . .
H13A_1 H 0.961367 0.528795 0.077497 0.044 Uiso 1 1 calc R U . . .
H13B_1 H 0.965378 0.532971 0.134380 0.044 Uiso 1 1 calc R U . . .
H13C_1 H 0.951299 0.643718 0.105595 0.044 Uiso 1 1 calc R U . . .
C14_1 C 0.5981(2) 0.2581(2) -0.00741(8) 0.0358(5) Uani 1 1 d . . . . .
H14A_1 H 0.590371 0.299142 -0.036762 0.054 Uiso 1 1 calc R U . . .
H14B_1 H 0.595836 0.309067 0.020059 0.054 Uiso 1 1 calc R U . . .
H14C_1 H 0.531341 0.191632 -0.006209 0.054 Uiso 1 1 calc R U . . .
C15_1 C 0.7521(3) 0.1223(2) -0.06091(8) 0.0474(7) Uani 1 1 d . . . . .
H15A_1 H 0.755777 0.170533 -0.088786 0.071 Uiso 1 1 calc R U . . .
H15B_1 H 0.680466 0.060344 -0.063897 0.071 Uiso 1 1 calc R U . . .
H15C_1 H 0.824700 0.089869 -0.058806 0.071 Uiso 1 1 calc R U . . .
C16_1 C 0.28260(18) 0.35534(17) 0.10516(7) 0.0210(4) Uani 1 1 d . . . . .
C17_1 C 0.39988(18) 0.43568(18) 0.09077(7) 0.0228(4) Uani 1 1 d . . . . .
H17A_1 H 0.397244 0.446544 0.056369 0.034 Uiso 1 1 calc R U . . .
H17B_1 H 0.469081 0.401979 0.099369 0.034 Uiso 1 1 calc R U . . .
H17C_1 H 0.407962 0.509658 0.107403 0.034 Uiso 1 1 calc R U . . .
C18_1 C 0.0788(2) 0.39050(18) 0.26317(8) 0.0264(5) Uani 1 1 d . . . . .
C19_1 C -0.0108(2) 0.4396(2) 0.23213(9) 0.0400(6) Uani 1 1 d . . . . .
H19A_1 H 0.032518 0.506814 0.215862 0.060 Uiso 1 1 calc R U . . .
H19B_1 H -0.071837 0.461773 0.252210 0.060 Uiso 1 1 calc R U . . .
H19C_1 H -0.050335 0.381704 0.208515 0.060 Uiso 1 1 calc R U . . .
C20_1 C 0.45619(19) 0.22569(17) 0.26304(7) 0.0223(4) Uani 1 1 d . . . . .
C21_1 C 0.4511(2) 0.10214(17) 0.24485(7) 0.0254(5) Uani 1 1 d . . . . .
H21A_1 H 0.461923 0.101867 0.210437 0.038 Uiso 1 1 calc R U . . .
H21B_1 H 0.372606 0.054315 0.251856 0.038 Uiso 1 1 calc R U . . .
H21C_1 H 0.515495 0.071893 0.260712 0.038 Uiso 1 1 calc R U . . .
C22_1 C 0.2663(2) 0.23796(18) 0.07923(7) 0.0280(5) Uani 1 1 d . . . . .
H22A_1 H 0.265336 0.248500 0.044796 0.042 Uiso 1 1 calc R U . . .
H22B_1 H 0.189952 0.189186 0.088110 0.042 Uiso 1 1 calc R U . . .
H22C_1 H 0.333371 0.201761 0.088339 0.042 Uiso 1 1 calc R U . . .
C23_1 C 0.17896(19) 0.4102(2) 0.08735(7) 0.0285(5) Uani 1 1 d . . . . .
H23A_1 H 0.181840 0.417148 0.052751 0.043 Uiso 1 1 calc R U . . .
H23B_1 H 0.187342 0.486110 0.102292 0.043 Uiso 1 1 calc R U . . .
H23C_1 H 0.101595 0.362184 0.095629 0.043 Uiso 1 1 calc R U . . .
C24_1 C 0.0079(2) 0.2855(2) 0.28787(10) 0.0451(7) Uani 1 1 d . . . . .
H24A_1 H -0.029619 0.227682 0.263856 0.068 Uiso 1 1 calc R U . . .
H24B_1 H -0.054981 0.307914 0.306853 0.068 Uiso 1 1 calc R U . . .
H24C_1 H 0.062888 0.253856 0.308659 0.068 Uiso 1 1 calc R U . . .
C25_1 C 0.1356(2) 0.4821(2) 0.30088(9) 0.0396(6) Uani 1 1 d . . . . .
H25A_1 H 0.180972 0.549191 0.285154 0.059 Uiso 1 1 calc R U . . .
H25B_1 H 0.190186 0.451295 0.322168 0.059 Uiso 1 1 calc R U . . .
H25C_1 H 0.071653 0.504246 0.319344 0.059 Uiso 1 1 calc R U . . .
C26_1 C 0.4297(2) 0.21842(19) 0.31629(7) 0.0305(5) Uani 1 1 d . . . . .
H26A_1 H 0.350161 0.169398 0.320490 0.046 Uiso 1 1 calc R U . . .
H26B_1 H 0.430657 0.295078 0.329334 0.046 Uiso 1 1 calc R U . . .
H26C_1 H 0.491528 0.186153 0.332970 0.046 Uiso 1 1 calc R U . . .
C27_1 C 0.5837(2) 0.30094(18) 0.25944(8) 0.0273(5) Uani 1 1 d . . . . .
H27A_1 H 0.607649 0.302796 0.226235 0.041 Uiso 1 1 calc R U . . .
H27B_1 H 0.641222 0.269117 0.278916 0.041 Uiso 1 1 calc R U . . .
H27C_1 H 0.583364 0.378676 0.270877 0.041 Uiso 1 1 calc R U . . .
Si1_2 Si 0.77941(5) 0.99978(5) 0.38368(2) 0.02191(12) Uani 1 1 d . . . . .
N1_2 N 0.47365(15) 0.75541(13) 0.33875(5) 0.0182(3) Uani 1 1 d . . . . .
C1_2 C 0.72208(18) 0.63449(16) 0.40409(7) 0.0178(4) Uani 1 1 d . . . . .
B1_2 B 0.7682(2) 0.4201(2) 0.38376(9) 0.0249(5) Uani 1 1 d . . . . .
H1_2 H 0.773321 0.350696 0.357148 0.030 Uiso 1 1 calc R U . . .
Si2_2 Si 0.75058(6) 0.74058(5) 0.50916(2) 0.02367(13) Uani 1 1 d . . . . .
N2_2 N 0.75051(16) 0.85622(14) 0.39052(6) 0.0236(4) Uani 1 1 d . . . . .
C2_2 C 0.75353(18) 0.62226(16) 0.46238(7) 0.0185(4) Uani 1 1 d . . . . .
B2_2 B 0.8018(2) 0.4070(2) 0.44526(9) 0.0254(5) Uani 1 1 d . . . . .
H2_2 H 0.829391 0.328966 0.459262 0.030 Uiso 1 1 calc R U . . .
B3_2 B 0.9010(2) 0.5077(2) 0.41108(8) 0.0240(5) Uani 1 1 d . . . . .
H3A_2 H 0.993800 0.496522 0.402528 0.029 Uiso 1 1 calc R U . . .
C4_2 C 0.7334(2) 1.07013(18) 0.43781(8) 0.0315(5) Uani 1 1 d . . . . .
H4A_2 H 0.751469 1.153141 0.434192 0.047 Uiso 1 1 calc R U . . .
H4B_2 H 0.778006 1.050733 0.465735 0.047 Uiso 1 1 calc R U . . .
H4C_2 H 0.646593 1.043475 0.441924 0.047 Uiso 1 1 calc R U . . .
B4_2 B 0.6501(2) 0.4051(2) 0.42522(9) 0.0246(5) Uani 1 1 d . . . . .
H4_2 H 0.577134 0.326183 0.425903 0.030 Uiso 1 1 calc R U . . .
C5_2 C 0.8899(2) 0.85307(19) 0.50417(8) 0.0312(5) Uani 1 1 d . . . . .
H5A_2 H 0.893622 0.882561 0.471886 0.047 Uiso 1 1 calc R U . . .
H5B_2 H 0.960840 0.820424 0.510948 0.047 Uiso 1 1 calc R U . . .
H5C_2 H 0.888511 0.915491 0.527036 0.047 Uiso 1 1 calc R U . . .
B5_2 B 0.6568(2) 0.50468(19) 0.37898(8) 0.0215(5) Uani 1 1 d . . . . .
H5_2 H 0.587850 0.492233 0.349014 0.026 Uiso 1 1 calc R U . . .
C6_2 C 0.55753(18) 0.73667(16) 0.35854(7) 0.0200(4) Uani 1 1 d . . . . .
B6_2 B 0.8643(2) 0.54588(19) 0.46947(8) 0.0219(5) Uani 1 1 d . . . . .
H6_2 H 0.932735 0.560519 0.499657 0.026 Uiso 1 1 calc R U . . .
C7_2 C 0.37386(17) 0.78225(16) 0.31411(7) 0.0177(4) Uani 1 1 d . . . . .
B7_2 B 0.8693(2) 0.6446(2) 0.42286(8) 0.0205(5) Uani 1 1 d . . . . .
H7_2 H 0.940060 0.725230 0.422111 0.025 Uiso 1 1 calc R U . . .
C8_2 C 0.28801(18) 0.82496(16) 0.34073(7) 0.0183(4) Uani 1 1 d . . . . .
B8_2 B 0.8102(2) 0.5671(2) 0.36995(8) 0.0224(5) Uani 1 1 d . . . . .
H8_2 H 0.842611 0.595743 0.334078 0.027 Uiso 1 1 calc R U . . .
C9_2 C 0.19105(18) 0.84981(16) 0.31467(7) 0.0201(4) Uani 1 1 d . . . . .
H9_2 H 0.131835 0.879463 0.331181 0.024 Uiso 1 1 calc R U . . .
B9_2 B 0.7103(2) 0.4823(2) 0.47801(8) 0.0240(5) Uani 1 1 d . . . . .
H9A_2 H 0.676852 0.454456 0.513845 0.029 Uiso 1 1 calc R U . . .
C10_2 C 0.17632(18) 0.83345(16) 0.26558(7) 0.0197(4) Uani 1 1 d . . . . .
B10_2 B 0.6216(2) 0.54362(19) 0.43728(8) 0.0218(5) Uani 1 1 d . . . . .
H10_2 H 0.530186 0.558264 0.446090 0.026 Uiso 1 1 calc R U . . .
C11_2 C 0.26433(18) 0.79186(16) 0.24157(7) 0.0195(4) Uani 1 1 d . . . . .
H11_2 H 0.255078 0.780861 0.208061 0.023 Uiso 1 1 calc R U . . .
B11_2 B 0.6885(2) 0.75081(19) 0.38623(7) 0.0192(5) Uani 1 1 d . . . . .
C12_2 C 0.36540(18) 0.76559(15) 0.26434(7) 0.0181(4) Uani 1 1 d . . . . .
C13_2 C 0.9454(2) 1.0527(2) 0.37700(8) 0.0312(5) Uani 1 1 d . . . . .
H13A_2 H 0.968986 1.026286 0.346224 0.047 Uiso 1 1 calc R U . . .
H13B_2 H 0.989706 1.023102 0.402607 0.047 Uiso 1 1 calc R U . . .
H13C_2 H 0.964284 1.136366 0.378679 0.047 Uiso 1 1 calc R U . . .
C14_2 C 0.7017(2) 1.04440(18) 0.33016(8) 0.0346(5) Uani 1 1 d . . . . .
H14A_2 H 0.731462 1.013517 0.301450 0.052 Uiso 1 1 calc R U . . .
H14B_2 H 0.718206 1.127972 0.329170 0.052 Uiso 1 1 calc R U . . .
H14C_2 H 0.614444 1.015159 0.331759 0.052 Uiso 1 1 calc R U . . .
C15_2 C 0.7519(2) 0.6746(2) 0.56885(8) 0.0372(6) Uani 1 1 d . . . . .
H15A_2 H 0.675855 0.619543 0.572646 0.056 Uiso 1 1 calc R U . . .
H15B_2 H 0.761108 0.734365 0.593751 0.056 Uiso 1 1 calc R U . . .
H15C_2 H 0.819483 0.635278 0.571427 0.056 Uiso 1 1 calc R U . . .
C16_2 C 0.6097(2) 0.79635(19) 0.50149(8) 0.0298(5) Uani 1 1 d . . . . .
H16A_2 H 0.612207 0.838297 0.471850 0.045 Uiso 1 1 calc R U . . .
H16B_2 H 0.603094 0.847686 0.528352 0.045 Uiso 1 1 calc R U . . .
H16C_2 H 0.539813 0.732431 0.500219 0.045 Uiso 1 1 calc R U . . .
C17_2 C 0.29754(19) 0.84242(17) 0.39519(7) 0.0216(4) Uani 1 1 d . . . . .
C18_2 C 0.1936(2) 0.8939(2) 0.41362(7) 0.0298(5) Uani 1 1 d . . . . .
H18A_2 H 0.195903 0.968099 0.399164 0.045 Uiso 1 1 calc R U . . .
H18B_2 H 0.202260 0.904033 0.448258 0.045 Uiso 1 1 calc R U . . .
H18C_2 H 0.116429 0.842374 0.405202 0.045 Uiso 1 1 calc R U . . .
C19_2 C 0.06556(19) 0.86173(18) 0.23955(7) 0.0231(4) Uani 1 1 d . . . . .
C20_2 C 0.0575(2) 0.8244(2) 0.18698(8) 0.0327(5) Uani 1 1 d . . . . .
H20A_2 H -0.016118 0.840866 0.172104 0.049 Uiso 1 1 calc R U . . .
H20B_2 H 0.055255 0.742291 0.184344 0.049 Uiso 1 1 calc R U . . .
H20C_2 H 0.128101 0.866338 0.170863 0.049 Uiso 1 1 calc R U . . .
C21_2 C 0.45944(18) 0.71972(17) 0.23556(7) 0.0203(4) Uani 1 1 d . . . . .
C22_2 C 0.58437(19) 0.79924(18) 0.24138(7) 0.0246(4) Uani 1 1 d . . . . .
H22A_2 H 0.641469 0.770723 0.221280 0.037 Uiso 1 1 calc R U . . .
H22B_2 H 0.612464 0.801353 0.274692 0.037 Uiso 1 1 calc R U . . .
H22C_2 H 0.578911 0.876372 0.231869 0.037 Uiso 1 1 calc R U . . .
C23_2 C 0.41457(19) 0.92733(18) 0.41054(7) 0.0245(4) Uani 1 1 d . . . . .
H23A_2 H 0.484382 0.895909 0.401694 0.037 Uiso 1 1 calc R U . . .
H23B_2 H 0.416560 0.940250 0.445057 0.037 Uiso 1 1 calc R U . . .
H23C_2 H 0.417278 0.999898 0.394641 0.037 Uiso 1 1 calc R U . . .
C24_2 C 0.2895(2) 0.72688(19) 0.41972(7) 0.0291(5) Uani 1 1 d . . . . .
H24A_2 H 0.213867 0.674797 0.409668 0.044 Uiso 1 1 calc R U . . .
H24B_2 H 0.291474 0.738964 0.454281 0.044 Uiso 1 1 calc R U . . .
H24C_2 H 0.357950 0.693564 0.410765 0.044 Uiso 1 1 calc R U . . .
C25_2 C -0.0501(2) 0.8011(2) 0.26308(8) 0.0334(5) Uani 1 1 d . . . . .
H25A_2 H -0.120453 0.820011 0.246529 0.050 Uiso 1 1 calc R U . . .
H25B_2 H -0.047998 0.826317 0.296472 0.050 Uiso 1 1 calc R U . . .
H25C_2 H -0.055855 0.718331 0.261258 0.050 Uiso 1 1 calc R U . . .
C26_2 C 0.0746(2) 0.99160(18) 0.24246(8) 0.0293(5) Uani 1 1 d . . . . .
H26A_2 H 0.145702 1.030056 0.225680 0.044 Uiso 1 1 calc R U . . .
H26B_2 H 0.081958 1.017438 0.275859 0.044 Uiso 1 1 calc R U . . .
H26C_2 H 0.001849 1.010099 0.227713 0.044 Uiso 1 1 calc R U . . .
C27_2 C 0.4266(2) 0.71398(19) 0.18192(7) 0.0278(5) Uani 1 1 d . . . . .
H27A_2 H 0.488459 0.685583 0.164462 0.042 Uiso 1 1 calc R U . . .
H27B_2 H 0.422403 0.790454 0.171142 0.042 Uiso 1 1 calc R U . . .
H27C_2 H 0.348144 0.662267 0.176072 0.042 Uiso 1 1 calc R U . . .
C28_2 C 0.46325(19) 0.59719(17) 0.25032(7) 0.0239(4) Uani 1 1 d . . . . .
H28A_2 H 0.385810 0.546255 0.241736 0.036 Uiso 1 1 calc R U . . .
H28B_2 H 0.478235 0.596183 0.284752 0.036 Uiso 1 1 calc R U . . .
H28C_2 H 0.528121 0.571223 0.233868 0.036 Uiso 1 1 calc R U . . .

loop_
_atom_site_aniso_label
_atom_site_aniso_U_11
_atom_site_aniso_U_22
_atom_site_aniso_U_33
_atom_site_aniso_U_23
_atom_site_aniso_U_13
_atom_site_aniso_U_12
Si1_1 0.0219(3) 0.0167(3) 0.0225(3) 0.0002(2) 0.0039(2) 0.0060(2)
N1_1 0.0294(10) 0.0194(9) 0.0236(9) 0.0010(7) 0.0010(7) 0.0072(7)
C1_1 0.0204(10) 0.0188(10) 0.0199(10) 0.0010(7) 0.0037(8) 0.0048(8)
B1_1 0.0247(13) 0.0227(13) 0.0388(14) 0.0091(10) 0.0041(10) 0.0089(10)
Si2_1 0.0405(4) 0.0258(3) 0.0193(3) 0.0013(2) 0.0050(2) 0.0072(3)
N2_1 0.0218(9) 0.0170(8) 0.0195(8) 0.0014(6) 0.0005(7) 0.0065(7)
C2_1 0.0262(12) 0.0178(10) 0.0232(10) -0.0021(8) 0.0067(8) 0.0053(8)
B2_1 0.0199(13) 0.0273(13) 0.0465(16) 0.0118(11) 0.0071(11) 0.0084(10)
C3_1 0.0356(14) 0.0319(12) 0.0320(12) -0.0057(9) 0.0053(10) 0.0133(10)
B3_1 0.0360(16) 0.0211(13) 0.0465(16) 0.0041(11) 0.0140(12) 0.0117(11)
C4_1 0.0451(15) 0.0296(12) 0.0282(12) 0.0079(9) 0.0107(10) 0.0074(11)
B4_1 0.0287(14) 0.0156(11) 0.0388(14) 0.0018(10) 0.0068(11) 0.0034(10)
C5_1 0.0275(12) 0.0178(10) 0.0200(10) 0.0037(7) 0.0011(8) 0.0081(9)
B5_1 0.0371(15) 0.0192(12) 0.0352(14) -0.0053(10) 0.0091(11) 0.0042(11)
C6_1 0.0197(10) 0.0150(9) 0.0226(10) 0.0001(7) 0.0050(8) 0.0059(8)
B6_1 0.0239(13) 0.0177(11) 0.0274(12) 0.0043(9) 0.0046(9) 0.0056(10)
C7_1 0.0210(11) 0.0144(9) 0.0205(10) 0.0008(7) 0.0015(8) 0.0026(8)
B7_1 0.0298(14) 0.0207(12) 0.0429(15) 0.0042(10) 0.0143(11) 0.0114(11)
C8_1 0.0216(11) 0.0183(10) 0.0248(10) 0.0028(8) 0.0012(8) 0.0054(8)
B8_1 0.0196(12) 0.0209(12) 0.0300(13) 0.0025(9) 0.0053(9) 0.0056(10)
C9_1 0.0230(11) 0.0150(10) 0.0262(10) 0.0028(8) 0.0059(8) 0.0054(8)
B9_1 0.0227(13) 0.0227(12) 0.0271(12) 0.0050(9) -0.0001(9) 0.0053(10)
C10_1 0.0276(12) 0.0181(10) 0.0208(10) 0.0015(7) 0.0059(8) 0.0060(9)
B10_1 0.0230(13) 0.0202(12) 0.0278(12) -0.0004(9) 0.0019(10) 0.0016(10)
C11_1 0.0241(11) 0.0134(9) 0.0216(10) 0.0009(7) 0.0020(8) 0.0041(8)
B11_1 0.0214(12) 0.0206(11) 0.0181(11) 0.0012(8) 0.0013(9) 0.0078(9)
C12_1 0.0304(12) 0.0222(11) 0.0318(12) 0.0061(9) 0.0017(9) 0.0053(9)
C13_1 0.0259(12) 0.0282(12) 0.0317(12) -0.0003(9) 0.0029(9) 0.0026(9)
C14_1 0.0437(15) 0.0364(13) 0.0272(12) 0.0045(9) -0.0073(10) 0.0089(11)
C15_1 0.075(2) 0.0419(15) 0.0248(12) -0.0035(10) 0.0099(12) 0.0092(14)
C16_1 0.0201(10) 0.0228(10) 0.0205(10) 0.0010(8) 0.0014(8) 0.0052(8)
C17_1 0.0223(11) 0.0248(11) 0.0221(10) 0.0045(8) 0.0022(8) 0.0063(9)
C18_1 0.0296(12) 0.0248(11) 0.0283(11) 0.0055(8) 0.0121(9) 0.0117(9)
C19_1 0.0378(15) 0.0486(16) 0.0415(14) 0.0065(11) 0.0136(11) 0.0249(12)
C20_1 0.0280(12) 0.0208(10) 0.0201(10) 0.0023(8) 0.0007(8) 0.0098(9)
C21_1 0.0327(12) 0.0199(10) 0.0265(11) 0.0035(8) 0.0013(9) 0.0115(9)
C22_1 0.0310(13) 0.0269(12) 0.0244(11) -0.0040(8) -0.0005(9) 0.0025(9)
C23_1 0.0235(12) 0.0397(13) 0.0232(10) 0.0058(9) 0.0002(8) 0.0084(10)
C24_1 0.0452(16) 0.0377(14) 0.0583(17) 0.0152(12) 0.0296(13) 0.0173(12)
C25_1 0.0452(15) 0.0411(14) 0.0376(14) -0.0021(11) 0.0130(11) 0.0192(12)
C26_1 0.0409(14) 0.0332(12) 0.0214(11) 0.0037(9) 0.0018(9) 0.0166(11)
C27_1 0.0311(13) 0.0268(11) 0.0251(11) 0.0000(8) -0.0025(9) 0.0090(10)
Si1_2 0.0263(3) 0.0143(3) 0.0247(3) 0.0019(2) -0.0044(2) 0.0039(2)
N1_2 0.0205(9) 0.0161(8) 0.0190(8) 0.0005(6) 0.0019(7) 0.0060(7)
C1_2 0.0194(10) 0.0159(9) 0.0181(9) 0.0007(7) -0.0004(7) 0.0041(8)
B1_2 0.0299(14) 0.0185(11) 0.0277(12) -0.0019(9) -0.0016(10) 0.0087(10)
Si2_2 0.0325(3) 0.0216(3) 0.0189(3) -0.0015(2) -0.0014(2) 0.0105(2)
N2_2 0.0308(10) 0.0176(9) 0.0234(9) 0.0010(7) -0.0005(7) 0.0076(7)
C2_2 0.0200(10) 0.0187(10) 0.0174(9) 0.0030(7) -0.0003(7) 0.0054(8)
B2_2 0.0318(14) 0.0169(11) 0.0288(12) 0.0015(9) -0.0017(10) 0.0082(10)
B3_2 0.0258(13) 0.0214(12) 0.0269(12) -0.0005(9) 0.0014(10) 0.0097(10)
C4_2 0.0360(14) 0.0203(11) 0.0383(13) -0.0037(9) 0.0011(10) 0.0067(10)
B4_2 0.0268(13) 0.0150(11) 0.0310(13) 0.0039(9) 0.0006(10) 0.0018(10)
C5_2 0.0402(14) 0.0228(11) 0.0303(12) -0.0081(9) -0.0089(10) 0.0082(10)
B5_2 0.0255(13) 0.0160(11) 0.0225(11) -0.0005(8) -0.0035(9) 0.0040(9)
C6_2 0.0243(11) 0.0158(9) 0.0204(10) -0.0007(7) 0.0025(8) 0.0053(8)
B6_2 0.0244(13) 0.0178(11) 0.0254(12) 0.0026(9) -0.0023(9) 0.0085(10)
C7_2 0.0174(10) 0.0143(9) 0.0219(10) 0.0020(7) -0.0009(7) 0.0045(8)
B7_2 0.0189(12) 0.0194(11) 0.0240(11) 0.0011(9) 0.0010(9) 0.0055(9)
C8_2 0.0191(10) 0.0147(9) 0.0210(10) 0.0015(7) 0.0018(8) 0.0032(8)
B8_2 0.0257(13) 0.0207(12) 0.0226(11) 0.0001(9) 0.0032(9) 0.0083(10)
C9_2 0.0175(10) 0.0189(10) 0.0248(10) -0.0002(8) 0.0024(8) 0.0056(8)
B9_2 0.0283(13) 0.0192(12) 0.0254(12) 0.0045(9) 0.0002(10) 0.0063(10)
C10_2 0.0189(10) 0.0157(9) 0.0246(10) 0.0015(7) -0.0008(8) 0.0040(8)
B10_2 0.0200(12) 0.0180(11) 0.0264(12) 0.0024(9) 0.0002(9) 0.0012(9)
C11_2 0.0232(11) 0.0165(9) 0.0193(9) 0.0004(7) -0.0001(8) 0.0055(8)
B11_2 0.0242(12) 0.0178(11) 0.0169(10) 0.0006(8) 0.0007(9) 0.0070(9)
C12_2 0.0185(10) 0.0131(9) 0.0226(10) 0.0014(7) 0.0014(8) 0.0031(8)
C13_2 0.0303(13) 0.0307(12) 0.0304(12) 0.0028(9) -0.0014(9) 0.0015(10)
C14_2 0.0413(14) 0.0199(11) 0.0415(13) 0.0061(9) -0.0125(11) 0.0054(10)
C15_2 0.0557(17) 0.0390(14) 0.0214(11) -0.0005(9) -0.0008(10) 0.0208(12)
C16_2 0.0350(13) 0.0298(12) 0.0285(11) 0.0002(9) 0.0055(9) 0.0156(10)
C17_2 0.0238(11) 0.0239(11) 0.0187(10) 0.0016(8) 0.0014(8) 0.0087(8)
C18_2 0.0301(13) 0.0411(13) 0.0207(10) -0.0028(9) 0.0033(9) 0.0131(10)
C19_2 0.0232(11) 0.0236(11) 0.0244(10) 0.0004(8) -0.0018(8) 0.0096(9)
C20_2 0.0330(13) 0.0405(14) 0.0289(12) -0.0049(10) -0.0095(9) 0.0193(11)
C21_2 0.0214(11) 0.0200(10) 0.0209(10) 0.0003(8) 0.0014(8) 0.0077(8)
C22_2 0.0257(12) 0.0229(11) 0.0265(11) 0.0025(8) 0.0049(9) 0.0072(9)
C23_2 0.0263(12) 0.0254(11) 0.0234(10) -0.0034(8) -0.0006(8) 0.0093(9)
C24_2 0.0358(13) 0.0289(12) 0.0232(11) 0.0069(9) 0.0050(9) 0.0074(10)
C25_2 0.0217(12) 0.0396(14) 0.0388(13) 0.0053(10) -0.0038(10) 0.0065(10)
C26_2 0.0339(13) 0.0264(12) 0.0306(11) 0.0015(9) -0.0037(9) 0.0142(10)
C27_2 0.0325(13) 0.0318(12) 0.0221(11) -0.0020(8) 0.0020(9) 0.0139(10)
C28_2 0.0275(12) 0.0191(10) 0.0268(11) -0.0016(8) 0.0041(8) 0.0084(9)

loop_
_atom_type_symbol
_atom_type_description
_atom_type_scat_dispersion_real
_atom_type_scat_dispersion_imag
_atom_type_scat_source
C C 0.0181 0.0091 'International Tables Vol C Tables 4.2.6.8 and 6.1.1.4'
H H 0.0000 0.0000 'International Tables Vol C Tables 4.2.6.8 and 6.1.1.4'
B B 0.0090 0.0039 'International Tables Vol C Tables 4.2.6.8 and 6.1.1.4'
N N 0.0311 0.0180 'International Tables Vol C Tables 4.2.6.8 and 6.1.1.4'
Si Si 0.2541 0.3302 'International Tables Vol C Tables 4.2.6.8 and 6.1.1.4'

loop_
_exptl_crystal_face_index_h
_exptl_crystal_face_index_k
_exptl_crystal_face_index_l
_exptl_crystal_face_perp_dist
-1 0 -1 0.1574
0 0 0 0.0953
0 0 0 0.0878
-1 0 -1 0.1658
0 0 1 0.0886
0 0 -1 0.0980
-1 0 0 0.1654
1 0 0 0.0624
-1 0 -1 0.1643
1 0 -1 0.0748
-1 0 1 0.1667
-1 0 0 0.1641
0 0 1 0.0689
0 0 -1 0.0935
1 0 -1 0.0967
-1 0 1 0.1583
-1 0 1 0.1513
1 0 -1 0.1039
-1 0 0 0.1539
1 0 0 0.1119
0 0 1 0.0935
0 0 -1 0.0778

loop_
_geom_angle_atom_site_label_1
_geom_angle_atom_site_label_2
_geom_angle_atom_site_label_3
_geom_angle
_geom_angle_site_symmetry_1
_geom_angle_site_symmetry_3
_geom_angle_publ_flag
N1_1 Si1_1 C3_1 111.73(10) . . ?
N1_1 Si1_1 C13_1 110.65(10) . . ?
C3_1 Si1_1 C13_1 106.71(11) . . ?
N1_1 Si1_1 C12_1 109.74(9) . . ?
C3_1 Si1_1 C12_1 110.33(10) . . ?
C13_1 Si1_1 C12_1 107.55(10) . . ?
B11_1 N1_1 Si1_1 163.22(16) . . ?
B11_1 C1_1 C2_1 120.16(15) . . ?
B11_1 C1_1 B9_1 116.91(16) . . ?
C2_1 C1_1 B9_1 110.84(15) . . ?
B11_1 C1_1 B6_1 122.11(16) . . ?
C2_1 C1_1 B6_1 110.65(15) . . ?
B9_1 C1_1 B6_1 62.58(13) . . ?
B11_1 C1_1 B10_1 122.09(17) . . ?
C2_1 C1_1 B10_1 60.90(12) . . ?
B9_1 C1_1 B10_1 113.73(16) . . ?
B6_1 C1_1 B10_1 62.28(13) . . ?
B11_1 C1_1 B8_1 114.03(16) . . ?
C2_1 C1_1 B8_1 60.92(12) . . ?
B9_1 C1_1 B8_1 62.44(13) . . ?
B6_1 C1_1 B8_1 113.71(16) . . ?
B10_1 C1_1 B8_1 113.01(16) . . ?
B3_1 B1_1 B9_1 108.06(17) . . ?
B3_1 B1_1 B6_1 107.93(18) . . ?
B9_1 B1_1 B6_1 59.94(13) . . ?
B3_1 B1_1 B2_1 60.22(15) . . ?
B9_1 B1_1 B2_1 59.78(14) . . ?
B6_1 B1_1 B2_1 107.72(16) . . ?
B3_1 B1_1 B4_1 60.50(15) . . ?
B9_1 B1_1 B4_1 107.87(17) . . ?
B6_1 B1_1 B4_1 59.56(14) . . ?
B2_1 B1_1 B4_1 108.44(19) . . ?
B3_1 B1_1 H1_1 121.4 . . ?
B9_1 B1_1 H1_1 121.9 . . ?
B6_1 B1_1 H1_1 122.1 . . ?
B2_1 B1_1 H1_1 121.6 . . ?
B4_1 B1_1 H1_1 121.6 . . ?
C4_1 Si2_1 C14_1 112.22(11) . . ?
C4_1 Si2_1 C15_1 108.51(12) . . ?
C14_1 Si2_1 C15_1 109.18(12) . . ?
C4_1 Si2_1 C2_1 108.46(10) . . ?
C14_1 Si2_1 C2_1 111.20(10) . . ?
C15_1 Si2_1 C2_1 107.11(10) . . ?
C5_1 N2_1 C6_1 176.6(2) . . ?
C1_1 C2_1 B7_1 109.76(16) . . ?
C1_1 C2_1 B5_1 109.42(15) . . ?
B7_1 C2_1 B5_1 62.39(14) . . ?
C1_1 C2_1 B10_1 60.38(12) . . ?
B7_1 C2_1 B10_1 113.17(16) . . ?
B5_1 C2_1 B10_1 61.99(14) . . ?
C1_1 C2_1 B8_1 60.48(12) . . ?
B7_1 C2_1 B8_1 62.07(14) . . ?
B5_1 C2_1 B8_1 112.83(17) . . ?
B10_1 C2_1 B8_1 112.20(16) . . ?
C1_1 C2_1 Si2_1 122.82(13) . . ?
B7_1 C2_1 Si2_1 118.10(14) . . ?
B5_1 C2_1 Si2_1 119.23(14) . . ?
B10_1 C2_1 Si2_1 119.68(15) . . ?
B8_1 C2_1 Si2_1 118.46(14) . . ?
B8_1 B2_1 B9_1 60.17(13) . . ?
B8_1 B2_1 B7_1 59.99(14) . . ?
B9_1 B2_1 B7_1 107.95(17) . . ?
B8_1 B2_1 B1_1 107.88(17) . . ?
B9_1 B2_1 B1_1 59.82(14) . . ?
B7_1 B2_1 B1_1 107.59(19) . . ?
B8_1 B2_1 B3_1 107.92(19) . . ?
B9_1 B2_1 B3_1 107.59(18) . . ?
B7_1 B2_1 B3_1 59.98(15) . . ?
B1_1 B2_1 B3_1 59.59(15) . . ?
B8_1 B2_1 H2_1 121.6 . . ?
B9_1 B2_1 H2_1 121.8 . . ?
B7_1 B2_1 H2_1 121.8 . . ?
B1_1 B2_1 H2_1 122.0 . . ?
B3_1 B2_1 H2_1 122.0 . . ?
Si1_1 C3_1 H3A_1 109.5 . . ?
Si1_1 C3_1 H3B_1 109.5 . . ?
H3A_1 C3_1 H3B_1 109.5 . . ?
Si1_1 C3_1 H3C_1 109.5 . . ?
H3A_1 C3_1 H3C_1 109.5 . . ?
H3B_1 C3_1 H3C_1 109.5 . . ?
B5_1 B3_1 B1_1 107.66(18) . . ?
B5_1 B3_1 B7_1 59.97(15) . . ?
B1_1 B3_1 B7_1 107.89(18) . . ?
B5_1 B3_1 B2_1 107.68(18) . . ?
B1_1 B3_1 B2_1 60.19(15) . . ?
B7_1 B3_1 B2_1 59.75(15) . . ?
B5_1 B3_1 B4_1 59.63(15) . . ?
B1_1 B3_1 B4_1 60.06(14) . . ?
B7_1 B3_1 B4_1 107.76(18) . . ?
B2_1 B3_1 B4_1 108.07(18) . . ?
B5_1 B3_1 H3_1 122.0 . . ?
B1_1 B3_1 H3_1 121.7 . . ?
B7_1 B3_1 H3_1 121.9 . . ?
B2_1 B3_1 H3_1 121.7 . . ?
B4_1 B3_1 H3_1 121.8 . . ?
Si2_1 C4_1 H4A_1 109.5 . . ?
Si2_1 C4_1 H4B_1 109.5 . . ?
H4A_1 C4_1 H4B_1 109.5 . . ?
Si2_1 C4_1 H4C_1 109.5 . . ?
H4A_1 C4_1 H4C_1 109.5 . . ?
H4B_1 C4_1 H4C_1 109.5 . . ?
B6_1 B4_1 B5_1 107.60(17) . . ?
B6_1 B4_1 B10_1 59.87(13) . . ?
B5_1 B4_1 B10_1 59.87(14) . . ?
B6_1 B4_1 B1_1 59.95(14) . . ?
B5_1 B4_1 B1_1 107.15(18) . . ?
B10_1 B4_1 B1_1 107.53(17) . . ?
B6_1 B4_1 B3_1 107.38(18) . . ?
B5_1 B4_1 B3_1 59.62(15) . . ?
B10_1 B4_1 B3_1 107.37(17) . . ?
B1_1 B4_1 B3_1 59.43(15) . . ?
B6_1 B4_1 H4_1 121.9 . . ?
B5_1 B4_1 H4_1 122.1 . . ?
B10_1 B4_1 H4_1 121.9 . . ?
B1_1 B4_1 H4_1 122.2 . . ?
B3_1 B4_1 H4_1 122.3 . . ?
N2_1 C5_1 B11_1 163.4(2) . . ?
C2_1 B5_1 B10_1 59.16(13) . . ?
C2_1 B5_1 B3_1 105.84(18) . . ?
B10_1 B5_1 B3_1 108.49(18) . . ?
C2_1 B5_1 B4_1 106.30(17) . . ?
B10_1 B5_1 B4_1 60.16(14) . . ?
B3_1 B5_1 B4_1 60.75(15) . . ?
C2_1 B5_1 B7_1 58.65(13) . . ?
B10_1 B5_1 B7_1 107.82(17) . . ?
B3_1 B5_1 B7_1 60.21(15) . . ?
B4_1 B5_1 B7_1 108.84(19) . . ?
C2_1 B5_1 H5_1 123.9 . . ?
B10_1 B5_1 H5_1 121.5 . . ?
B3_1 B5_1 H5_1 121.7 . . ?
B4_1 B5_1 H5_1 121.4 . . ?
B7_1 B5_1 H5_1 121.6 . . ?
N2_1 C6_1 C11_1 118.30(17) . . ?
N2_1 C6_1 C7_1 117.87(17) . . ?
C11_1 C6_1 C7_1 123.83(17) . . ?
C1_1 B6_1 B4_1 106.02(16) . . ?
C1_1 B6_1 B10_1 59.04(12) . . ?
B4_1 B6_1 B10_1 60.28(14) . . ?
C1_1 B6_1 B9_1 58.70(13) . . ?
B4_1 B6_1 B9_1 108.64(17) . . ?
B10_1 B6_1 B9_1 107.93(17) . . ?
C1_1 B6_1 B1_1 105.33(16) . . ?
B4_1 B6_1 B1_1 60.48(14) . . ?
B10_1 B6_1 B1_1 108.27(17) . . ?
B9_1 B6_1 B1_1 59.99(13) . . ?
C1_1 B6_1 H6_1 124.1 . . ?
B4_1 B6_1 H6_1 121.6 . . ?
B10_1 B6_1 H6_1 121.5 . . ?
B9_1 B6_1 H6_1 121.5 . . ?
B1_1 B6_1 H6_1 122.1 . . ?
C8_1 C7_1 C6_1 116.00(17) . . ?
C8_1 C7_1 C16_1 120.65(17) . . ?
C6_1 C7_1 C16_1 123.34(17) . . ?
C2_1 B7_1 B8_1 59.35(13) . . ?
C2_1 B7_1 B5_1 58.96(13) . . ?
B8_1 B7_1 B5_1 107.87(17) . . ?
C2_1 B7_1 B2_1 105.94(17) . . ?
B8_1 B7_1 B2_1 59.77(14) . . ?
B5_1 B7_1 B2_1 107.97(18) . . ?
C2_1 B7_1 B3_1 105.77(18) . . ?
B8_1 B7_1 B3_1 107.97(18) . . ?
B5_1 B7_1 B3_1 59.82(16) . . ?
B2_1 B7_1 B3_1 60.27(15) . . ?
C2_1 B7_1 H7_1 123.7 . . ?
B8_1 B7_1 H7_1 121.6 . . ?
B5_1 B7_1 H7_1 121.7 . . ?
B2_1 B7_1 H7_1 122.1 . . ?
B3_1 B7_1 H7_1 122.1 . . ?
C9_1 C8_1 C7_1 123.02(18) . . ?
C9_1 C8_1 H8_1 118.5 . . ?
C7_1 C8_1 H8_1 118.5 . . ?
C1_1 B8_1 C2_1 58.61(12) . . ?
C1_1 B8_1 B2_1 105.32(16) . . ?
C2_1 B8_1 B2_1 105.71(17) . . ?
C1_1 B8_1 B7_1 105.51(17) . . ?
C2_1 B8_1 B7_1 58.58(13) . . ?
B2_1 B8_1 B7_1 60.24(15) . . ?
C1_1 B8_1 B9_1 58.49(12) . . ?
C2_1 B8_1 B9_1 105.85(16) . . ?
B2_1 B8_1 B9_1 60.08(14) . . ?
B7_1 B8_1 B9_1 108.07(17) . . ?
C1_1 B8_1 H8A_1 123.9 . . ?
C2_1 B8_1 H8A_1 123.6 . . ?
B2_1 B8_1 H8A_1 122.6 . . ?
B7_1 B8_1 H8A_1 122.1 . . ?
B9_1 B8_1 H8A_1 122.0 . . ?
C8_1 C9_1 C10_1 118.01(18) . . ?
C8_1 C9_1 C18_1 122.83(18) . . ?
C10_1 C9_1 C18_1 119.16(18) . . ?
C1_1 B9_1 B6_1 58.72(12) . . ?
C1_1 B9_1 B2_1 105.51(17) . . ?
B6_1 B9_1 B2_1 108.31(17) . . ?
C1_1 B9_1 B1_1 105.41(17) . . ?
B6_1 B9_1 B1_1 60.07(14) . . ?
B2_1 B9_1 B1_1 60.40(14) . . ?
C1_1 B9_1 B8_1 59.07(12) . . ?
B6_1 B9_1 B8_1 107.83(17) . . ?
B2_1 B9_1 B8_1 59.75(13) . . ?
B1_1 B9_1 B8_1 108.00(17) . . ?
C1_1 B9_1 H9_1 124.2 . . ?
B6_1 B9_1 H9_1 121.6 . . ?
B2_1 B9_1 H9_1 122.0 . . ?
B1_1 B9_1 H9_1 122.1 . . ?
B8_1 B9_1 H9_1 121.7 . . ?
C11_1 C10_1 C9_1 123.20(18) . . ?
C11_1 C10_1 H10_1 118.4 . . ?
C9_1 C10_1 H10_1 118.4 . . ?
C1_1 B10_1 C2_1 58.72(12) . . ?
C1_1 B10_1 B6_1 58.68(12) . . ?
C2_1 B10_1 B6_1 106.06(17) . . ?
C1_1 B10_1 B5_1 105.62(17) . . ?
C2_1 B10_1 B5_1 58.85(13) . . ?
B6_1 B10_1 B5_1 107.65(18) . . ?
C1_1 B10_1 B4_1 105.40(17) . . ?
C2_1 B10_1 B4_1 105.90(17) . . ?
B6_1 B10_1 B4_1 59.85(14) . . ?
B5_1 B10_1 B4_1 59.97(14) . . ?
C1_1 B10_1 H10A_1 123.7 . . ?
C2_1 B10_1 H10A_1 123.3 . . ?
B6_1 B10_1 H10A_1 122.2 . . ?
B5_1 B10_1 H10A_1 122.2 . . ?
B4_1 B10_1 H10A_1 122.7 . . ?
C10_1 C11_1 C6_1 115.93(18) . . ?
C10_1 C11_1 C20_1 120.71(17) . . ?
C6_1 C11_1 C20_1 123.36(17) . . ?
N1_1 B11_1 C1_1 130.0(2) . . ?
N1_1 B11_1 C5_1 115.04(18) . . ?
C1_1 B11_1 C5_1 114.83(17) . . ?
Si1_1 C12_1 H12A_1 109.5 . . ?
Si1_1 C12_1 H12B_1 109.5 . . ?
H12A_1 C12_1 H12B_1 109.5 . . ?
Si1_1 C12_1 H12C_1 109.5 . . ?
H12A_1 C12_1 H12C_1 109.5 . . ?
H12B_1 C12_1 H12C_1 109.5 . . ?
Si1_1 C13_1 H13A_1 109.5 . . ?
Si1_1 C13_1 H13B_1 109.5 . . ?
H13A_1 C13_1 H13B_1 109.5 . . ?
Si1_1 C13_1 H13C_1 109.5 . . ?
H13A_1 C13_1 H13C_1 109.5 . . ?
H13B_1 C13_1 H13C_1 109.5 . . ?
Si2_1 C14_1 H14A_1 109.5 . . ?
Si2_1 C14_1 H14B_1 109.5 . . ?
H14A_1 C14_1 H14B_1 109.5 . . ?
Si2_1 C14_1 H14C_1 109.5 . . ?
H14A_1 C14_1 H14C_1 109.5 . . ?
H14B_1 C14_1 H14C_1 109.5 . . ?
Si2_1 C15_1 H15A_1 109.5 . . ?
Si2_1 C15_1 H15B_1 109.5 . . ?
H15A_1 C15_1 H15B_1 109.5 . . ?
Si2_1 C15_1 H15C_1 109.5 . . ?
H15A_1 C15_1 H15C_1 109.5 . . ?
H15B_1 C15_1 H15C_1 109.5 . . ?
C23_1 C16_1 C17_1 106.03(16) . . ?
C23_1 C16_1 C22_1 106.86(17) . . ?
C17_1 C16_1 C22_1 110.89(16) . . ?
C23_1 C16_1 C7_1 111.15(16) . . ?
C17_1 C16_1 C7_1 111.63(16) . . ?
C22_1 C16_1 C7_1 110.12(16) . . ?
C16_1 C17_1 H17A_1 109.5 . . ?
C16_1 C17_1 H17B_1 109.5 . . ?
H17A_1 C17_1 H17B_1 109.5 . . ?
C16_1 C17_1 H17C_1 109.5 . . ?
H17A_1 C17_1 H17C_1 109.5 . . ?
H17B_1 C17_1 H17C_1 109.5 . . ?
C9_1 C18_1 C24_1 109.40(17) . . ?
C9_1 C18_1 C19_1 112.76(17) . . ?
C24_1 C18_1 C19_1 107.9(2) . . ?
C9_1 C18_1 C25_1 109.31(18) . . ?
C24_1 C18_1 C25_1 109.4(2) . . ?
C19_1 C18_1 C25_1 107.98(19) . . ?
C18_1 C19_1 H19A_1 109.5 . . ?
C18_1 C19_1 H19B_1 109.5 . . ?
H19A_1 C19_1 H19B_1 109.5 . . ?
C18_1 C19_1 H19C_1 109.5 . . ?
H19A_1 C19_1 H19C_1 109.5 . . ?
H19B_1 C19_1 H19C_1 109.5 . . ?
C26_1 C20_1 C11_1 111.70(17) . . ?
C26_1 C20_1 C27_1 106.39(17) . . ?
C11_1 C20_1 C27_1 110.83(16) . . ?
C26_1 C20_1 C21_1 106.52(16) . . ?
C11_1 C20_1 C21_1 109.58(16) . . ?
C27_1 C20_1 C21_1 111.73(17) . . ?
C20_1 C21_1 H21A_1 109.5 . . ?
C20_1 C21_1 H21B_1 109.5 . . ?
H21A_1 C21_1 H21B_1 109.5 . . ?
C20_1 C21_1 H21C_1 109.5 . . ?
H21A_1 C21_1 H21C_1 109.5 . . ?
H21B_1 C21_1 H21C_1 109.5 . . ?
C16_1 C22_1 H22A_1 109.5 . . ?
C16_1 C22_1 H22B_1 109.5 . . ?
H22A_1 C22_1 H22B_1 109.5 . . ?
C16_1 C22_1 H22C_1 109.5 . . ?
H22A_1 C22_1 H22C_1 109.5 . . ?
H22B_1 C22_1 H22C_1 109.5 . . ?
C16_1 C23_1 H23A_1 109.5 . . ?
C16_1 C23_1 H23B_1 109.5 . . ?
H23A_1 C23_1 H23B_1 109.5 . . ?
C16_1 C23_1 H23C_1 109.5 . . ?
H23A_1 C23_1 H23C_1 109.5 . . ?
H23B_1 C23_1 H23C_1 109.5 . . ?
C18_1 C24_1 H24A_1 109.5 . . ?
C18_1 C24_1 H24B_1 109.5 . . ?
H24A_1 C24_1 H24B_1 109.5 . . ?
C18_1 C24_1 H24C_1 109.5 . . ?
H24A_1 C24_1 H24C_1 109.5 . . ?
H24B_1 C24_1 H24C_1 109.5 . . ?
C18_1 C25_1 H25A_1 109.5 . . ?
C18_1 C25_1 H25B_1 109.5 . . ?
H25A_1 C25_1 H25B_1 109.5 . . ?
C18_1 C25_1 H25C_1 109.5 . . ?
H25A_1 C25_1 H25C_1 109.5 . . ?
H25B_1 C25_1 H25C_1 109.5 . . ?
C20_1 C26_1 H26A_1 109.5 . . ?
C20_1 C26_1 H26B_1 109.5 . . ?
H26A_1 C26_1 H26B_1 109.5 . . ?
C20_1 C26_1 H26C_1 109.5 . . ?
H26A_1 C26_1 H26C_1 109.5 . . ?
H26B_1 C26_1 H26C_1 109.5 . . ?
C20_1 C27_1 H27A_1 109.5 . . ?
C20_1 C27_1 H27B_1 109.5 . . ?
H27A_1 C27_1 H27B_1 109.5 . . ?
C20_1 C27_1 H27C_1 109.5 . . ?
H27A_1 C27_1 H27C_1 109.5 . . ?
H27B_1 C27_1 H27C_1 109.5 . . ?
N2_2 Si1_2 C14_2 113.40(9) . . ?
N2_2 Si1_2 C4_2 109.34(9) . . ?
C14_2 Si1_2 C4_2 109.29(11) . . ?
N2_2 Si1_2 C13_2 109.25(10) . . ?
C14_2 Si1_2 C13_2 107.18(11) . . ?
C4_2 Si1_2 C13_2 108.23(11) . . ?
C6_2 N1_2 C7_2 177.8(2) . . ?
B11_2 C1_2 C2_2 118.77(15) . . ?
B11_2 C1_2 B5_2 122.02(16) . . ?
C2_2 C1_2 B5_2 110.67(15) . . ?
B11_2 C1_2 B8_2 119.48(16) . . ?
C2_2 C1_2 B8_2 110.88(15) . . ?
B5_2 C1_2 B8_2 62.39(13) . . ?
B11_2 C1_2 B10_2 119.41(16) . . ?
C2_2 C1_2 B10_2 60.70(12) . . ?
B5_2 C1_2 B10_2 62.57(13) . . ?
B8_2 C1_2 B10_2 113.82(15) . . ?
B11_2 C1_2 B7_2 115.57(16) . . ?
C2_2 C1_2 B7_2 61.02(12) . . ?
B5_2 C1_2 B7_2 113.70(15) . . ?
B8_2 C1_2 B7_2 62.52(13) . . ?
B10_2 C1_2 B7_2 113.04(15) . . ?
B5_2 B1_2 B8_2 59.72(13) . . ?
B5_2 B1_2 B2_2 107.73(17) . . ?
B8_2 B1_2 B2_2 107.83(16) . . ?
B5_2 B1_2 B4_2 59.76(13) . . ?
B8_2 B1_2 B4_2 107.81(16) . . ?
B2_2 B1_2 B4_2 60.30(14) . . ?
B5_2 B1_2 B3_2 107.55(16) . . ?
B8_2 B1_2 B3_2 59.87(13) . . ?
B2_2 B1_2 B3_2 59.99(14) . . ?
B4_2 B1_2 B3_2 108.19(17) . . ?
B5_2 B1_2 H1_2 122.1 . . ?
B8_2 B1_2 H1_2 121.9 . . ?
B2_2 B1_2 H1_2 121.7 . . ?
B4_2 B1_2 H1_2 121.6 . . ?
B3_2 B1_2 H1_2 121.8 . . ?
C5_2 Si2_2 C16_2 112.95(10) . . ?
C5_2 Si2_2 C15_2 109.15(11) . . ?
C16_2 Si2_2 C15_2 108.86(11) . . ?
C5_2 Si2_2 C2_2 108.36(9) . . ?
C16_2 Si2_2 C2_2 110.23(9) . . ?
C15_2 Si2_2 C2_2 107.13(10) . . ?
B11_2 N2_2 Si1_2 156.50(17) . . ?
C1_2 C2_2 B6_2 109.95(15) . . ?
C1_2 C2_2 B9_2 109.69(15) . . ?
B6_2 C2_2 B9_2 62.57(13) . . ?
C1_2 C2_2 B10_2 60.48(12) . . ?
B6_2 C2_2 B10_2 113.47(15) . . ?
B9_2 C2_2 B10_2 62.12(13) . . ?
C1_2 C2_2 B7_2 60.34(12) . . ?
B6_2 C2_2 B7_2 62.31(13) . . ?
B9_2 C2_2 B7_2 113.22(15) . . ?
B10_2 C2_2 B7_2 112.28(15) . . ?
C1_2 C2_2 Si2_2 123.43(13) . . ?
B6_2 C2_2 Si2_2 116.77(13) . . ?
B9_2 C2_2 Si2_2 118.97(13) . . ?
B10_2 C2_2 Si2_2 120.67(14) . . ?
B7_2 C2_2 Si2_2 117.68(13) . . ?
B9_2 B2_2 B1_2 107.88(17) . . ?
B9_2 B2_2 B6_2 60.01(13) . . ?
B1_2 B2_2 B6_2 108.15(16) . . ?
B9_2 B2_2 B3_2 108.00(16) . . ?
B1_2 B2_2 B3_2 60.31(13) . . ?
B6_2 B2_2 B3_2 59.95(13) . . ?
B9_2 B2_2 B4_2 59.81(14) . . ?
B1_2 B2_2 B4_2 59.98(14) . . ?
B6_2 B2_2 B4_2 107.92(16) . . ?
B3_2 B2_2 B4_2 108.19(17) . . ?
B9_2 B2_2 H2_2 121.9 . . ?
B1_2 B2_2 H2_2 121.6 . . ?
B6_2 B2_2 H2_2 121.7 . . ?
B3_2 B2_2 H2_2 121.6 . . ?
B4_2 B2_2 H2_2 121.8 . . ?
B7_2 B3_2 B8_2 59.98(13) . . ?
B7_2 B3_2 B6_2 59.94(13) . . ?
B8_2 B3_2 B6_2 107.81(16) . . ?
B7_2 B3_2 B2_2 107.71(17) . . ?
B8_2 B3_2 B2_2 107.51(17) . . ?
B6_2 B3_2 B2_2 59.92(13) . . ?
B7_2 B3_2 B1_2 107.66(17) . . ?
B8_2 B3_2 B1_2 59.75(13) . . ?
B6_2 B3_2 B1_2 107.64(18) . . ?
B2_2 B3_2 B1_2 59.70(14) . . ?
B7_2 B3_2 H3A_2 121.8 . . ?
B8_2 B3_2 H3A_2 121.9 . . ?
B6_2 B3_2 H3A_2 121.8 . . ?
B2_2 B3_2 H3A_2 122.0 . . ?
B1_2 B3_2 H3A_2 122.0 . . ?
Si1_2 C4_2 H4A_2 109.5 . . ?
Si1_2 C4_2 H4B_2 109.5 . . ?
H4A_2 C4_2 H4B_2 109.5 . . ?
Si1_2 C4_2 H4C_2 109.5 . . ?
H4A_2 C4_2 H4C_2 109.5 . . ?
H4B_2 C4_2 H4C_2 109.5 . . ?
B5_2 B4_2 B9_2 107.60(16) . . ?
B5_2 B4_2 B10_2 59.94(13) . . ?
B9_2 B4_2 B10_2 59.68(13) . . ?
B5_2 B4_2 B1_2 59.95(13) . . ?
B9_2 B4_2 B1_2 107.59(17) . . ?
B10_2 B4_2 B1_2 107.71(16) . . ?
B5_2 B4_2 B2_2 107.44(17) . . ?
B9_2 B4_2 B2_2 59.69(13) . . ?
B10_2 B4_2 B2_2 107.23(16) . . ?
B1_2 B4_2 B2_2 59.73(13) . . ?
B5_2 B4_2 H4_2 121.9 . . ?
B9_2 B4_2 H4_2 122.0 . . ?
B10_2 B4_2 H4_2 122.0 . . ?
B1_2 B4_2 H4_2 121.9 . . ?
B2_2 B4_2 H4_2 122.2 . . ?
Si2_2 C5_2 H5A_2 109.5 . . ?
Si2_2 C5_2 H5B_2 109.5 . . ?
H5A_2 C5_2 H5B_2 109.5 . . ?
Si2_2 C5_2 H5C_2 109.5 . . ?
H5A_2 C5_2 H5C_2 109.5 . . ?
H5B_2 C5_2 H5C_2 109.5 . . ?
C1_2 B5_2 B8_2 58.94(13) . . ?
C1_2 B5_2 B4_2 105.90(16) . . ?
B8_2 B5_2 B4_2 108.60(16) . . ?
C1_2 B5_2 B10_2 58.91(12) . . ?
B8_2 B5_2 B10_2 108.02(16) . . ?
B4_2 B5_2 B10_2 60.26(13) . . ?
C1_2 B5_2 B1_2 105.61(16) . . ?
B8_2 B5_2 B1_2 60.17(13) . . ?
B4_2 B5_2 B1_2 60.29(13) . . ?
B10_2 B5_2 B1_2 108.23(16) . . ?
C1_2 B5_2 H5_2 124.1 . . ?
B8_2 B5_2 H5_2 121.4 . . ?
B4_2 B5_2 H5_2 121.7 . . ?
B10_2 B5_2 H5_2 121.5 . . ?
B1_2 B5_2 H5_2 122.0 . . ?
N1_2 C6_2 B11_2 163.2(2) . . ?
C2_2 B6_2 B7_2 59.33(12) . . ?
C2_2 B6_2 B9_2 58.88(12) . . ?
B7_2 B6_2 B9_2 107.83(16) . . ?
C2_2 B6_2 B2_2 105.58(16) . . ?
B7_2 B6_2 B2_2 107.83(16) . . ?
B9_2 B6_2 B2_2 59.83(14) . . ?
C2_2 B6_2 B3_2 105.99(16) . . ?
B7_2 B6_2 B3_2 59.89(13) . . ?
B9_2 B6_2 B3_2 107.99(17) . . ?
B2_2 B6_2 B3_2 60.13(13) . . ?
C2_2 B6_2 H6_2 123.7 . . ?
B7_2 B6_2 H6_2 121.6 . . ?
B9_2 B6_2 H6_2 121.7 . . ?
B2_2 B6_2 H6_2 122.3 . . ?
B3_2 B6_2 H6_2 122.0 . . ?
N1_2 C7_2 C12_2 118.14(17) . . ?
N1_2 C7_2 C8_2 118.06(16) . . ?
C12_2 C7_2 C8_2 123.80(17) . . ?
C1_2 B7_2 C2_2 58.64(11) . . ?
C1_2 B7_2 B3_2 105.42(16) . . ?
C2_2 B7_2 B3_2 105.46(16) . . ?
C1_2 B7_2 B6_2 105.47(16) . . ?
C2_2 B7_2 B6_2 58.37(12) . . ?
B3_2 B7_2 B6_2 60.17(13) . . ?
C1_2 B7_2 B8_2 58.66(12) . . ?
C2_2 B7_2 B8_2 105.92(16) . . ?
B3_2 B7_2 B8_2 60.14(13) . . ?
B6_2 B7_2 B8_2 108.11(16) . . ?
C1_2 B7_2 H7_2 123.8 . . ?
C2_2 B7_2 H7_2 123.7 . . ?
B3_2 B7_2 H7_2 122.7 . . ?
B6_2 B7_2 H7_2 122.2 . . ?
B8_2 B7_2 H7_2 121.9 . . ?
C9_2 C8_2 C7_2 115.72(17) . . ?
C9_2 C8_2 C17_2 120.77(17) . . ?
C7_2 C8_2 C17_2 123.51(17) . . ?
C1_2 B8_2 B5_2 58.67(12) . . ?
C1_2 B8_2 B7_2 58.83(12) . . ?
B5_2 B8_2 B7_2 107.67(16) . . ?
C1_2 B8_2 B1_2 105.35(16) . . ?
B5_2 B8_2 B1_2 60.11(13) . . ?
B7_2 B8_2 B1_2 108.08(16) . . ?
C1_2 B8_2 B3_2 105.35(15) . . ?
B5_2 B8_2 B3_2 108.26(16) . . ?
B7_2 B8_2 B3_2 59.88(13) . . ?
B1_2 B8_2 B3_2 60.38(13) . . ?
C1_2 B8_2 H8_2 124.3 . . ?
B5_2 B8_2 H8_2 121.6 . . ?
B7_2 B8_2 H8_2 121.7 . . ?
B1_2 B8_2 H8_2 122.0 . . ?
B3_2 B8_2 H8_2 122.0 . . ?
C8_2 C9_2 C10_2 123.31(18) . . ?
C8_2 C9_2 H9_2 118.3 . . ?
C10_2 C9_2 H9_2 118.3 . . ?
C2_2 B9_2 B10_2 59.02(12) . . ?
C2_2 B9_2 B2_2 105.59(16) . . ?
B10_2 B9_2 B2_2 108.38(17) . . ?
C2_2 B9_2 B4_2 106.11(15) . . ?
B10_2 B9_2 B4_2 60.31(13) . . ?
B2_2 B9_2 B4_2 60.51(14) . . ?
C2_2 B9_2 B6_2 58.55(13) . . ?
B10_2 B9_2 B6_2 107.67(16) . . ?
B2_2 B9_2 B6_2 60.16(13) . . ?
B4_2 B9_2 B6_2 108.59(17) . . ?
C2_2 B9_2 H9A_2 124.1 . . ?
B10_2 B9_2 H9A_2 121.5 . . ?
B2_2 B9_2 H9A_2 121.9 . . ?
B4_2 B9_2 H9A_2 121.5 . . ?
B6_2 B9_2 H9A_2 121.7 . . ?
C11_2 C10_2 C9_2 118.02(18) . . ?
C11_2 C10_2 C19_2 121.97(17) . . ?
C9_2 C10_2 C19_2 120.01(17) . . ?
C1_2 B10_2 C2_2 58.82(12) . . ?
C1_2 B10_2 B9_2 105.82(16) . . ?
C2_2 B10_2 B9_2 58.87(13) . . ?
C1_2 B10_2 B5_2 58.52(12) . . ?
C2_2 B10_2 B5_2 105.96(16) . . ?
B9_2 B10_2 B5_2 107.77(17) . . ?
C1_2 B10_2 B4_2 105.25(16) . . ?
C2_2 B10_2 B4_2 105.77(16) . . ?
B9_2 B10_2 B4_2 60.02(13) . . ?
B5_2 B10_2 B4_2 59.81(13) . . ?
C1_2 B10_2 H10_2 123.7 . . ?
C2_2 B10_2 H10_2 123.3 . . ?
B9_2 B10_2 H10_2 122.1 . . ?
B5_2 B10_2 H10_2 122.2 . . ?
B4_2 B10_2 H10_2 122.8 . . ?
C10_2 C11_2 C12_2 123.05(18) . . ?
C10_2 C11_2 H11_2 118.5 . . ?
C12_2 C11_2 H11_2 118.5 . . ?
N2_2 B11_2 C1_2 129.7(2) . . ?
N2_2 B11_2 C6_2 114.78(18) . . ?
C1_2 B11_2 C6_2 115.47(17) . . ?
C11_2 C12_2 C7_2 116.09(17) . . ?
C11_2 C12_2 C21_2 120.35(17) . . ?
C7_2 C12_2 C21_2 123.55(17) . . ?
Si1_2 C13_2 H13A_2 109.5 . . ?
Si1_2 C13_2 H13B_2 109.5 . . ?
H13A_2 C13_2 H13B_2 109.5 . . ?
Si1_2 C13_2 H13C_2 109.5 . . ?
H13A_2 C13_2 H13C_2 109.5 . . ?
H13B_2 C13_2 H13C_2 109.5 . . ?
Si1_2 C14_2 H14A_2 109.5 . . ?
Si1_2 C14_2 H14B_2 109.5 . . ?
H14A_2 C14_2 H14B_2 109.5 . . ?
Si1_2 C14_2 H14C_2 109.5 . . ?
H14A_2 C14_2 H14C_2 109.5 . . ?
H14B_2 C14_2 H14C_2 109.5 . . ?
Si2_2 C15_2 H15A_2 109.5 . . ?
Si2_2 C15_2 H15B_2 109.5 . . ?
H15A_2 C15_2 H15B_2 109.5 . . ?
Si2_2 C15_2 H15C_2 109.5 . . ?
H15A_2 C15_2 H15C_2 109.5 . . ?
H15B_2 C15_2 H15C_2 109.5 . . ?
Si2_2 C16_2 H16A_2 109.5 . . ?
Si2_2 C16_2 H16B_2 109.5 . . ?
H16A_2 C16_2 H16B_2 109.5 . . ?
Si2_2 C16_2 H16C_2 109.5 . . ?
H16A_2 C16_2 H16C_2 109.5 . . ?
H16B_2 C16_2 H16C_2 109.5 . . ?
C18_2 C17_2 C23_2 106.00(17) . . ?
C18_2 C17_2 C8_2 111.42(16) . . ?
C23_2 C17_2 C8_2 110.94(17) . . ?
C18_2 C17_2 C24_2 106.72(17) . . ?
C23_2 C17_2 C24_2 111.10(17) . . ?
C8_2 C17_2 C24_2 110.50(16) . . ?
C17_2 C18_2 H18A_2 109.5 . . ?
C17_2 C18_2 H18B_2 109.5 . . ?
H18A_2 C18_2 H18B_2 109.5 . . ?
C17_2 C18_2 H18C_2 109.5 . . ?
H18A_2 C18_2 H18C_2 109.5 . . ?
H18B_2 C18_2 H18C_2 109.5 . . ?
C20_2 C19_2 C25_2 108.33(19) . . ?
C20_2 C19_2 C10_2 112.14(17) . . ?
C25_2 C19_2 C10_2 109.81(17) . . ?
C20_2 C19_2 C26_2 108.24(17) . . ?
C25_2 C19_2 C26_2 109.47(18) . . ?
C10_2 C19_2 C26_2 108.82(17) . . ?
C19_2 C20_2 H20A_2 109.5 . . ?
C19_2 C20_2 H20B_2 109.5 . . ?
H20A_2 C20_2 H20B_2 109.5 . . ?
C19_2 C20_2 H20C_2 109.5 . . ?
H20A_2 C20_2 H20C_2 109.5 . . ?
H20B_2 C20_2 H20C_2 109.5 . . ?
C22_2 C21_2 C12_2 111.02(15) . . ?
C22_2 C21_2 C28_2 111.43(16) . . ?
C12_2 C21_2 C28_2 110.08(16) . . ?
C22_2 C21_2 C27_2 106.07(17) . . ?
C12_2 C21_2 C27_2 111.21(16) . . ?
C28_2 C21_2 C27_2 106.89(16) . . ?
C21_2 C22_2 H22A_2 109.5 . . ?
C21_2 C22_2 H22B_2 109.5 . . ?
H22A_2 C22_2 H22B_2 109.5 . . ?
C21_2 C22_2 H22C_2 109.5 . . ?
H22A_2 C22_2 H22C_2 109.5 . . ?
H22B_2 C22_2 H22C_2 109.5 . . ?
C17_2 C23_2 H23A_2 109.5 . . ?
C17_2 C23_2 H23B_2 109.5 . . ?
H23A_2 C23_2 H23B_2 109.5 . . ?
C17_2 C23_2 H23C_2 109.5 . . ?
H23A_2 C23_2 H23C_2 109.5 . . ?
H23B_2 C23_2 H23C_2 109.5 . . ?
C17_2 C24_2 H24A_2 109.5 . . ?
C17_2 C24_2 H24B_2 109.5 . . ?
H24A_2 C24_2 H24B_2 109.5 . . ?
C17_2 C24_2 H24C_2 109.5 . . ?
H24A_2 C24_2 H24C_2 109.5 . . ?
H24B_2 C24_2 H24C_2 109.5 . . ?
C19_2 C25_2 H25A_2 109.5 . . ?
C19_2 C25_2 H25B_2 109.5 . . ?
H25A_2 C25_2 H25B_2 109.5 . . ?
C19_2 C25_2 H25C_2 109.5 . . ?
H25A_2 C25_2 H25C_2 109.5 . . ?
H25B_2 C25_2 H25C_2 109.5 . . ?
C19_2 C26_2 H26A_2 109.5 . . ?
C19_2 C26_2 H26B_2 109.5 . . ?
H26A_2 C26_2 H26B_2 109.5 . . ?
C19_2 C26_2 H26C_2 109.5 . . ?
H26A_2 C26_2 H26C_2 109.5 . . ?
H26B_2 C26_2 H26C_2 109.5 . . ?
C21_2 C27_2 H27A_2 109.5 . . ?
C21_2 C27_2 H27B_2 109.5 . . ?
H27A_2 C27_2 H27B_2 109.5 . . ?
C21_2 C27_2 H27C_2 109.5 . . ?
H27A_2 C27_2 H27C_2 109.5 . . ?
H27B_2 C27_2 H27C_2 109.5 . . ?
C21_2 C28_2 H28A_2 109.5 . . ?
C21_2 C28_2 H28B_2 109.5 . . ?
H28A_2 C28_2 H28B_2 109.5 . . ?
C21_2 C28_2 H28C_2 109.5 . . ?
H28A_2 C28_2 H28C_2 109.5 . . ?
H28B_2 C28_2 H28C_2 109.5 . . ?

loop_
_geom_bond_atom_site_label_1
_geom_bond_atom_site_label_2
_geom_bond_distance
_geom_bond_site_symmetry_2
_geom_bond_publ_flag
Si1_1 N1_1 1.6979(17) . ?
Si1_1 C3_1 1.863(2) . ?
Si1_1 C13_1 1.870(2) . ?
Si1_1 C12_1 1.872(2) . ?
N1_1 B11_1 1.305(3) . ?
C1_1 B11_1 1.603(3) . ?
C1_1 C2_1 1.686(3) . ?
C1_1 B9_1 1.709(3) . ?
C1_1 B6_1 1.709(3) . ?
C1_1 B10_1 1.715(3) . ?
C1_1 B8_1 1.719(3) . ?
B1_1 B3_1 1.775(4) . ?
B1_1 B9_1 1.776(3) . ?
B1_1 B6_1 1.777(3) . ?
B1_1 B2_1 1.786(3) . ?
B1_1 B4_1 1.787(4) . ?
B1_1 H1_1 1.1200 . ?
Si2_1 C4_1 1.851(2) . ?
Si2_1 C14_1 1.854(2) . ?
Si2_1 C15_1 1.866(2) . ?
Si2_1 C2_1 1.926(2) . ?
N2_1 C5_1 1.152(3) . ?
N2_1 C6_1 1.407(2) . ?
C2_1 B7_1 1.713(3) . ?
C2_1 B5_1 1.718(3) . ?
C2_1 B10_1 1.724(3) . ?
C2_1 B8_1 1.727(3) . ?
B2_1 B8_1 1.769(3) . ?
B2_1 B9_1 1.775(4) . ?
B2_1 B7_1 1.777(4) . ?
B2_1 B3_1 1.787(4) . ?
B2_1 H2_1 1.1200 . ?
C3_1 H3A_1 0.9800 . ?
C3_1 H3B_1 0.9800 . ?
C3_1 H3C_1 0.9800 . ?
B3_1 B5_1 1.774(4) . ?
B3_1 B7_1 1.782(4) . ?
B3_1 B4_1 1.795(4) . ?
B3_1 H3_1 1.1200 . ?
C4_1 H4A_1 0.9800 . ?
C4_1 H4B_1 0.9800 . ?
C4_1 H4C_1 0.9800 . ?
B4_1 B6_1 1.770(3) . ?
B4_1 B5_1 1.775(4) . ?
B4_1 B10_1 1.778(3) . ?
B4_1 H4_1 1.1200 . ?
C5_1 B11_1 1.635(3) . ?
B5_1 B10_1 1.773(3) . ?
B5_1 B7_1 1.777(4) . ?
B5_1 H5_1 1.1200 . ?
C6_1 C11_1 1.411(3) . ?
C6_1 C7_1 1.413(3) . ?
B6_1 B10_1 1.771(3) . ?
B6_1 B9_1 1.775(3) . ?
B6_1 H6_1 1.1200 . ?
C7_1 C8_1 1.394(3) . ?
C7_1 C16_1 1.546(3) . ?
B7_1 B8_1 1.773(3) . ?
B7_1 H7_1 1.1200 . ?
C8_1 C9_1 1.391(3) . ?
C8_1 H8_1 0.9500 . ?
B8_1 B9_1 1.777(3) . ?
B8_1 H8A_1 1.1200 . ?
C9_1 C10_1 1.395(3) . ?
C9_1 C18_1 1.533(3) . ?
B9_1 H9_1 1.1200 . ?
C10_1 C11_1 1.391(3) . ?
C10_1 H10_1 0.9500 . ?
B10_1 H10A_1 1.1200 . ?
C11_1 C20_1 1.541(3) . ?
C12_1 H12A_1 0.9800 . ?
C12_1 H12B_1 0.9800 . ?
C12_1 H12C_1 0.9800 . ?
C13_1 H13A_1 0.9800 . ?
C13_1 H13B_1 0.9800 . ?
C13_1 H13C_1 0.9800 . ?
C14_1 H14A_1 0.9800 . ?
C14_1 H14B_1 0.9800 . ?
C14_1 H14C_1 0.9800 . ?
C15_1 H15A_1 0.9800 . ?
C15_1 H15B_1 0.9800 . ?
C15_1 H15C_1 0.9800 . ?
C16_1 C23_1 1.536(3) . ?
C16_1 C17_1 1.539(3) . ?
C16_1 C22_1 1.545(3) . ?
C17_1 H17A_1 0.9800 . ?
C17_1 H17B_1 0.9800 . ?
C17_1 H17C_1 0.9800 . ?
C18_1 C24_1 1.535(3) . ?
C18_1 C19_1 1.536(3) . ?
C18_1 C25_1 1.539(3) . ?
C19_1 H19A_1 0.9800 . ?
C19_1 H19B_1 0.9800 . ?
C19_1 H19C_1 0.9800 . ?
C20_1 C26_1 1.538(3) . ?
C20_1 C27_1 1.543(3) . ?
C20_1 C21_1 1.545(3) . ?
C21_1 H21A_1 0.9800 . ?
C21_1 H21B_1 0.9800 . ?
C21_1 H21C_1 0.9800 . ?
C22_1 H22A_1 0.9800 . ?
C22_1 H22B_1 0.9800 . ?
C22_1 H22C_1 0.9800 . ?
C23_1 H23A_1 0.9800 . ?
C23_1 H23B_1 0.9800 . ?
C23_1 H23C_1 0.9800 . ?
C24_1 H24A_1 0.9800 . ?
C24_1 H24B_1 0.9800 . ?
C24_1 H24C_1 0.9800 . ?
C25_1 H25A_1 0.9800 . ?
C25_1 H25B_1 0.9800 . ?
C25_1 H25C_1 0.9800 . ?
C26_1 H26A_1 0.9800 . ?
C26_1 H26B_1 0.9800 . ?
C26_1 H26C_1 0.9800 . ?
C27_1 H27A_1 0.9800 . ?
C27_1 H27B_1 0.9800 . ?
C27_1 H27C_1 0.9800 . ?
Si1_2 N2_2 1.6972(17) . ?
Si1_2 C14_2 1.866(2) . ?
Si1_2 C4_2 1.866(2) . ?
Si1_2 C13_2 1.871(2) . ?
N1_2 C6_2 1.152(3) . ?
N1_2 C7_2 1.406(2) . ?
C1_2 B11_2 1.604(3) . ?
C1_2 C2_2 1.685(3) . ?
C1_2 B5_2 1.707(3) . ?
C1_2 B8_2 1.712(3) . ?
C1_2 B10_2 1.714(3) . ?
C1_2 B7_2 1.715(3) . ?
B1_2 B5_2 1.778(3) . ?
B1_2 B8_2 1.779(3) . ?
B1_2 B2_2 1.779(3) . ?
B1_2 B4_2 1.784(3) . ?
B1_2 B3_2 1.790(3) . ?
B1_2 H1_2 1.1200 . ?
Si2_2 C5_2 1.861(2) . ?
Si2_2 C16_2 1.862(2) . ?
Si2_2 C15_2 1.872(2) . ?
Si2_2 C2_2 1.922(2) . ?
N2_2 B11_2 1.312(3) . ?
C2_2 B6_2 1.709(3) . ?
C2_2 B9_2 1.715(3) . ?
C2_2 B10_2 1.718(3) . ?
C2_2 B7_2 1.726(3) . ?
B2_2 B9_2 1.775(3) . ?
B2_2 B6_2 1.781(3) . ?
B2_2 B3_2 1.784(3) . ?
B2_2 B4_2 1.789(3) . ?
B2_2 H2_2 1.1200 . ?
B3_2 B7_2 1.776(3) . ?
B3_2 B8_2 1.781(3) . ?
B3_2 B6_2 1.781(3) . ?
B3_2 H3A_2 1.1200 . ?
C4_2 H4A_2 0.9800 . ?
C4_2 H4B_2 0.9800 . ?
C4_2 H4C_2 0.9800 . ?
B4_2 B5_2 1.774(3) . ?
B4_2 B9_2 1.777(3) . ?
B4_2 B10_2 1.782(3) . ?
B4_2 H4_2 1.1200 . ?
C5_2 H5A_2 0.9800 . ?
C5_2 H5B_2 0.9800 . ?
C5_2 H5C_2 0.9800 . ?
B5_2 B8_2 1.771(3) . ?
B5_2 B10_2 1.776(3) . ?
B5_2 H5_2 1.1200 . ?
C6_2 B11_2 1.632(3) . ?
B6_2 B7_2 1.777(3) . ?
B6_2 B9_2 1.778(3) . ?
B6_2 H6_2 1.1200 . ?
C7_2 C12_2 1.409(3) . ?
C7_2 C8_2 1.415(3) . ?
B7_2 B8_2 1.778(3) . ?
B7_2 H7_2 1.1200 . ?
C8_2 C9_2 1.390(3) . ?
C8_2 C17_2 1.541(3) . ?
B8_2 H8_2 1.1200 . ?
C9_2 C10_2 1.393(3) . ?
C9_2 H9_2 0.9500 . ?
B9_2 B10_2 1.771(3) . ?
B9_2 H9A_2 1.1200 . ?
C10_2 C11_2 1.390(3) . ?
C10_2 C19_2 1.536(3) . ?
B10_2 H10_2 1.1200 . ?
C11_2 C12_2 1.391(3) . ?
C11_2 H11_2 0.9500 . ?
C12_2 C21_2 1.539(3) . ?
C13_2 H13A_2 0.9800 . ?
C13_2 H13B_2 0.9800 . ?
C13_2 H13C_2 0.9800 . ?
C14_2 H14A_2 0.9800 . ?
C14_2 H14B_2 0.9800 . ?
C14_2 H14C_2 0.9800 . ?
C15_2 H15A_2 0.9800 . ?
C15_2 H15B_2 0.9800 . ?
C15_2 H15C_2 0.9800 . ?
C16_2 H16A_2 0.9800 . ?
C16_2 H16B_2 0.9800 . ?
C16_2 H16C_2 0.9800 . ?
C17_2 C18_2 1.536(3) . ?
C17_2 C23_2 1.539(3) . ?
C17_2 C24_2 1.545(3) . ?
C18_2 H18A_2 0.9800 . ?
C18_2 H18B_2 0.9800 . ?
C18_2 H18C_2 0.9800 . ?
C19_2 C20_2 1.532(3) . ?
C19_2 C25_2 1.535(3) . ?
C19_2 C26_2 1.537(3) . ?
C20_2 H20A_2 0.9800 . ?
C20_2 H20B_2 0.9800 . ?
C20_2 H20C_2 0.9800 . ?
C21_2 C22_2 1.536(3) . ?
C21_2 C28_2 1.541(3) . ?
C21_2 C27_2 1.542(3) . ?
C22_2 H22A_2 0.9800 . ?
C22_2 H22B_2 0.9800 . ?
C22_2 H22C_2 0.9800 . ?
C23_2 H23A_2 0.9800 . ?
C23_2 H23B_2 0.9800 . ?
C23_2 H23C_2 0.9800 . ?
C24_2 H24A_2 0.9800 . ?
C24_2 H24B_2 0.9800 . ?
C24_2 H24C_2 0.9800 . ?
C25_2 H25A_2 0.9800 . ?
C25_2 H25B_2 0.9800 . ?
C25_2 H25C_2 0.9800 . ?
C26_2 H26A_2 0.9800 . ?
C26_2 H26B_2 0.9800 . ?
C26_2 H26C_2 0.9800 . ?
C27_2 H27A_2 0.9800 . ?
C27_2 H27B_2 0.9800 . ?
C27_2 H27C_2 0.9800 . ?
C28_2 H28A_2 0.9800 . ?
C28_2 H28B_2 0.9800 . ?
C28_2 H28C_2 0.9800 . ?

loop_
_geom_torsion_atom_site_label_1
_geom_torsion_atom_site_label_2
_geom_torsion_atom_site_label_3
_geom_torsion_atom_site_label_4
_geom_torsion
_geom_torsion_site_symmetry_1
_geom_torsion_site_symmetry_2
_geom_torsion_site_symmetry_3
_geom_torsion_site_symmetry_4
_geom_torsion_publ_flag
C3_1 Si1_1 N1_1 B11_1 16.7(6) . . . . ?
C13_1 Si1_1 N1_1 B11_1 135.5(6) . . . . ?
C12_1 Si1_1 N1_1 B11_1 -106.0(6) . . . . ?
B11_1 C1_1 C2_1 B7_1 141.62(18) . . . . ?
B9_1 C1_1 C2_1 B7_1 0.3(2) . . . . ?
B6_1 C1_1 C2_1 B7_1 -67.2(2) . . . . ?
B10_1 C1_1 C2_1 B7_1 -106.06(18) . . . . ?
B8_1 C1_1 C2_1 B7_1 39.16(16) . . . . ?
B11_1 C1_1 C2_1 B5_1 -151.69(18) . . . . ?
B9_1 C1_1 C2_1 B5_1 66.9(2) . . . . ?
B6_1 C1_1 C2_1 B5_1 -0.5(2) . . . . ?
B10_1 C1_1 C2_1 B5_1 -39.37(17) . . . . ?
B8_1 C1_1 C2_1 B5_1 105.86(18) . . . . ?
B11_1 C1_1 C2_1 B10_1 -112.3(2) . . . . ?
B9_1 C1_1 C2_1 B10_1 106.32(18) . . . . ?
B6_1 C1_1 C2_1 B10_1 38.85(16) . . . . ?
B8_1 C1_1 C2_1 B10_1 145.23(16) . . . . ?
B11_1 C1_1 C2_1 B8_1 102.5(2) . . . . ?
B9_1 C1_1 C2_1 B8_1 -38.91(16) . . . . ?
B6_1 C1_1 C2_1 B8_1 -106.38(17) . . . . ?
B10_1 C1_1 C2_1 B8_1 -145.23(16) . . . . ?
B11_1 C1_1 C2_1 Si2_1 -4.2(3) . . . . ?
B9_1 C1_1 C2_1 Si2_1 -145.56(15) . . . . ?
B6_1 C1_1 C2_1 Si2_1 146.97(15) . . . . ?
B10_1 C1_1 C2_1 Si2_1 108.12(18) . . . . ?
B8_1 C1_1 C2_1 Si2_1 -106.65(17) . . . . ?
B3_1 B1_1 B2_1 B8_1 100.7(2) . . . . ?
B9_1 B1_1 B2_1 B8_1 -37.61(17) . . . . ?
B6_1 B1_1 B2_1 B8_1 -0.2(3) . . . . ?
B4_1 B1_1 B2_1 B8_1 62.8(2) . . . . ?
B3_1 B1_1 B2_1 B9_1 138.30(18) . . . . ?
B6_1 B1_1 B2_1 B9_1 37.38(17) . . . . ?
B4_1 B1_1 B2_1 B9_1 100.38(18) . . . . ?
B3_1 B1_1 B2_1 B7_1 37.37(17) . . . . ?
B9_1 B1_1 B2_1 B7_1 -100.93(18) . . . . ?
B6_1 B1_1 B2_1 B7_1 -63.5(2) . . . . ?
B4_1 B1_1 B2_1 B7_1 -0.6(2) . . . . ?
B9_1 B1_1 B2_1 B3_1 -138.30(18) . . . . ?
B6_1 B1_1 B2_1 B3_1 -100.9(2) . . . . ?
B4_1 B1_1 B2_1 B3_1 -37.93(17) . . . . ?
B9_1 B1_1 B3_1 B5_1 -63.5(2) . . . . ?
B6_1 B1_1 B3_1 B5_1 -0.1(2) . . . . ?
B2_1 B1_1 B3_1 B5_1 -100.65(19) . . . . ?
B4_1 B1_1 B3_1 B5_1 37.29(17) . . . . ?
B9_1 B1_1 B3_1 B7_1 -0.1(2) . . . . ?
B6_1 B1_1 B3_1 B7_1 63.2(2) . . . . ?
B2_1 B1_1 B3_1 B7_1 -37.35(17) . . . . ?
B4_1 B1_1 B3_1 B7_1 100.6(2) . . . . ?
B9_1 B1_1 B3_1 B2_1 37.20(17) . . . . ?
B6_1 B1_1 B3_1 B2_1 100.57(18) . . . . ?
B4_1 B1_1 B3_1 B2_1 137.94(18) . . . . ?
B9_1 B1_1 B3_1 B4_1 -100.74(18) . . . . ?
B6_1 B1_1 B3_1 B4_1 -37.37(16) . . . . ?
B2_1 B1_1 B3_1 B4_1 -137.94(18) . . . . ?
B8_1 B2_1 B3_1 B5_1 0.0(2) . . . . ?
B9_1 B2_1 B3_1 B5_1 63.5(2) . . . . ?
B7_1 B2_1 B3_1 B5_1 -37.45(16) . . . . ?
B1_1 B2_1 B3_1 B5_1 100.62(19) . . . . ?
B8_1 B2_1 B3_1 B1_1 -100.62(18) . . . . ?
B9_1 B2_1 B3_1 B1_1 -37.10(16) . . . . ?
B7_1 B2_1 B3_1 B1_1 -138.07(18) . . . . ?
B8_1 B2_1 B3_1 B7_1 37.45(16) . . . . ?
B9_1 B2_1 B3_1 B7_1 100.97(19) . . . . ?
B1_1 B2_1 B3_1 B7_1 138.07(18) . . . . ?
B8_1 B2_1 B3_1 B4_1 -63.0(2) . . . . ?
B9_1 B2_1 B3_1 B4_1 0.5(2) . . . . ?
B7_1 B2_1 B3_1 B4_1 -100.4(2) . . . . ?
B1_1 B2_1 B3_1 B4_1 37.64(16) . . . . ?
B3_1 B1_1 B4_1 B6_1 -137.95(17) . . . . ?
B9_1 B1_1 B4_1 B6_1 -36.88(16) . . . . ?
B2_1 B1_1 B4_1 B6_1 -100.15(18) . . . . ?
B3_1 B1_1 B4_1 B5_1 -37.16(16) . . . . ?
B9_1 B1_1 B4_1 B5_1 63.9(2) . . . . ?
B6_1 B1_1 B4_1 B5_1 100.78(18) . . . . ?
B2_1 B1_1 B4_1 B5_1 0.6(2) . . . . ?
B3_1 B1_1 B4_1 B10_1 -100.20(18) . . . . ?
B9_1 B1_1 B4_1 B10_1 0.9(2) . . . . ?
B6_1 B1_1 B4_1 B10_1 37.74(16) . . . . ?
B2_1 B1_1 B4_1 B10_1 -62.4(2) . . . . ?
B9_1 B1_1 B4_1 B3_1 101.06(19) . . . . ?
B6_1 B1_1 B4_1 B3_1 137.95(17) . . . . ?
B2_1 B1_1 B4_1 B3_1 37.80(16) . . . . ?
B5_1 B3_1 B4_1 B6_1 -100.59(18) . . . . ?
B1_1 B3_1 B4_1 B6_1 37.41(16) . . . . ?
B7_1 B3_1 B4_1 B6_1 -63.4(2) . . . . ?
B2_1 B3_1 B4_1 B6_1 -0.3(2) . . . . ?
B1_1 B3_1 B4_1 B5_1 138.00(18) . . . . ?
B7_1 B3_1 B4_1 B5_1 37.18(17) . . . . ?
B2_1 B3_1 B4_1 B5_1 100.31(19) . . . . ?
B5_1 B3_1 B4_1 B10_1 -37.53(17) . . . . ?
B1_1 B3_1 B4_1 B10_1 100.47(18) . . . . ?
B7_1 B3_1 B4_1 B10_1 -0.4(2) . . . . ?
B2_1 B3_1 B4_1 B10_1 62.8(2) . . . . ?
B5_1 B3_1 B4_1 B1_1 -138.00(18) . . . . ?
B7_1 B3_1 B4_1 B1_1 -100.8(2) . . . . ?
B2_1 B3_1 B4_1 B1_1 -37.69(17) . . . . ?
C1_1 C2_1 B5_1 B10_1 38.65(16) . . . . ?
B7_1 C2_1 B5_1 B10_1 141.37(19) . . . . ?
B8_1 C2_1 B5_1 B10_1 103.91(18) . . . . ?
Si2_1 C2_1 B5_1 B10_1 -110.18(17) . . . . ?
C1_1 C2_1 B5_1 B3_1 -63.7(2) . . . . ?
B7_1 C2_1 B5_1 B3_1 38.97(17) . . . . ?
B10_1 C2_1 B5_1 B3_1 -102.39(19) . . . . ?
B8_1 C2_1 B5_1 B3_1 1.5(2) . . . . ?
Si2_1 C2_1 B5_1 B3_1 147.42(15) . . . . ?
C1_1 C2_1 B5_1 B4_1 -0.2(2) . . . . ?
B7_1 C2_1 B5_1 B4_1 102.5(2) . . . . ?
B10_1 C2_1 B5_1 B4_1 -38.90(17) . . . . ?
B8_1 C2_1 B5_1 B4_1 65.0(2) . . . . ?
Si2_1 C2_1 B5_1 B4_1 -149.08(16) . . . . ?
C1_1 C2_1 B5_1 B7_1 -102.71(18) . . . . ?
B10_1 C2_1 B5_1 B7_1 -141.37(19) . . . . ?
B8_1 C2_1 B5_1 B7_1 -37.46(17) . . . . ?
Si2_1 C2_1 B5_1 B7_1 108.45(17) . . . . ?
B1_1 B3_1 B5_1 C2_1 62.6(2) . . . . ?
B7_1 B3_1 B5_1 C2_1 -38.23(16) . . . . ?
B2_1 B3_1 B5_1 C2_1 -0.9(2) . . . . ?
B4_1 B3_1 B5_1 C2_1 100.10(18) . . . . ?
B1_1 B3_1 B5_1 B10_1 0.5(2) . . . . ?
B7_1 B3_1 B5_1 B10_1 -100.40(18) . . . . ?
B2_1 B3_1 B5_1 B10_1 -63.0(2) . . . . ?
B4_1 B3_1 B5_1 B10_1 37.94(17) . . . . ?
B1_1 B3_1 B5_1 B4_1 -37.48(17) . . . . ?
B7_1 B3_1 B5_1 B4_1 -138.34(18) . . . . ?
B2_1 B3_1 B5_1 B4_1 -100.98(19) . . . . ?
B1_1 B3_1 B5_1 B7_1 100.86(19) . . . . ?
B2_1 B3_1 B5_1 B7_1 37.35(16) . . . . ?
B4_1 B3_1 B5_1 B7_1 138.34(18) . . . . ?
B6_1 B4_1 B5_1 C2_1 0.9(2) . . . . ?
B10_1 B4_1 B5_1 C2_1 38.43(17) . . . . ?
B1_1 B4_1 B5_1 C2_1 -62.3(2) . . . . ?
B3_1 B4_1 B5_1 C2_1 -99.33(19) . . . . ?
B6_1 B4_1 B5_1 B10_1 -37.54(17) . . . . ?
B1_1 B4_1 B5_1 B10_1 -100.68(18) . . . . ?
B3_1 B4_1 B5_1 B10_1 -137.76(19) . . . . ?
B6_1 B4_1 B5_1 B3_1 100.22(19) . . . . ?
B10_1 B4_1 B5_1 B3_1 137.76(19) . . . . ?
B1_1 B4_1 B5_1 B3_1 37.08(16) . . . . ?
B6_1 B4_1 B5_1 B7_1 62.7(2) . . . . ?
B10_1 B4_1 B5_1 B7_1 100.20(18) . . . . ?
B1_1 B4_1 B5_1 B7_1 -0.5(2) . . . . ?
B3_1 B4_1 B5_1 B7_1 -37.56(17) . . . . ?
B11_1 C1_1 B6_1 B4_1 151.57(18) . . . . ?
C2_1 C1_1 B6_1 B4_1 1.1(2) . . . . ?
B9_1 C1_1 B6_1 B4_1 -102.40(18) . . . . ?
B10_1 C1_1 B6_1 B4_1 39.31(16) . . . . ?
B8_1 C1_1 B6_1 B4_1 -65.3(2) . . . . ?
B11_1 C1_1 B6_1 B10_1 112.3(2) . . . . ?
C2_1 C1_1 B6_1 B10_1 -38.25(16) . . . . ?
B9_1 C1_1 B6_1 B10_1 -141.71(17) . . . . ?
B8_1 C1_1 B6_1 B10_1 -104.56(18) . . . . ?
B11_1 C1_1 B6_1 B9_1 -106.0(2) . . . . ?
C2_1 C1_1 B6_1 B9_1 103.46(17) . . . . ?
B10_1 C1_1 B6_1 B9_1 141.71(17) . . . . ?
B8_1 C1_1 B6_1 B9_1 37.15(16) . . . . ?
B11_1 C1_1 B6_1 B1_1 -145.36(18) . . . . ?
C2_1 C1_1 B6_1 B1_1 64.1(2) . . . . ?
B9_1 C1_1 B6_1 B1_1 -39.32(16) . . . . ?
B10_1 C1_1 B6_1 B1_1 102.39(18) . . . . ?
B8_1 C1_1 B6_1 B1_1 -2.2(2) . . . . ?
B5_1 B4_1 B6_1 C1_1 -1.2(2) . . . . ?
B10_1 B4_1 B6_1 C1_1 -38.73(16) . . . . ?
B1_1 B4_1 B6_1 C1_1 98.83(18) . . . . ?
B3_1 B4_1 B6_1 C1_1 61.7(2) . . . . ?
B5_1 B4_1 B6_1 B10_1 37.54(17) . . . . ?
B1_1 B4_1 B6_1 B10_1 137.56(18) . . . . ?
B3_1 B4_1 B6_1 B10_1 100.38(19) . . . . ?
B5_1 B4_1 B6_1 B9_1 -62.9(2) . . . . ?
B10_1 B4_1 B6_1 B9_1 -100.46(19) . . . . ?
B1_1 B4_1 B6_1 B9_1 37.09(16) . . . . ?
B3_1 B4_1 B6_1 B9_1 -0.1(2) . . . . ?
B5_1 B4_1 B6_1 B1_1 -100.0(2) . . . . ?
B10_1 B4_1 B6_1 B1_1 -137.56(18) . . . . ?
B3_1 B4_1 B6_1 B1_1 -37.18(16) . . . . ?
B3_1 B1_1 B6_1 C1_1 -62.2(2) . . . . ?
B9_1 B1_1 B6_1 C1_1 38.70(15) . . . . ?
B2_1 B1_1 B6_1 C1_1 1.4(2) . . . . ?
B4_1 B1_1 B6_1 C1_1 -100.00(17) . . . . ?
B3_1 B1_1 B6_1 B4_1 37.79(17) . . . . ?
B9_1 B1_1 B6_1 B4_1 138.70(18) . . . . ?
B2_1 B1_1 B6_1 B4_1 101.4(2) . . . . ?
B3_1 B1_1 B6_1 B10_1 -0.3(2) . . . . ?
B9_1 B1_1 B6_1 B10_1 100.59(19) . . . . ?
B2_1 B1_1 B6_1 B10_1 63.3(2) . . . . ?
B4_1 B1_1 B6_1 B10_1 -38.11(16) . . . . ?
B3_1 B1_1 B6_1 B9_1 -100.91(19) . . . . ?
B2_1 B1_1 B6_1 B9_1 -37.31(18) . . . . ?
B4_1 B1_1 B6_1 B9_1 -138.70(18) . . . . ?
N2_1 C6_1 C7_1 C8_1 -178.77(17) . . . . ?
C11_1 C6_1 C7_1 C8_1 0.7(3) . . . . ?
N2_1 C6_1 C7_1 C16_1 2.2(3) . . . . ?
C11_1 C6_1 C7_1 C16_1 -178.38(18) . . . . ?
C1_1 C2_1 B7_1 B8_1 -38.46(15) . . . . ?
B5_1 C2_1 B7_1 B8_1 -140.62(18) . . . . ?
B10_1 C2_1 B7_1 B8_1 -103.79(18) . . . . ?
Si2_1 C2_1 B7_1 B8_1 109.17(17) . . . . ?
C1_1 C2_1 B7_1 B5_1 102.17(17) . . . . ?
B10_1 C2_1 B7_1 B5_1 36.84(18) . . . . ?
B8_1 C2_1 B7_1 B5_1 140.62(18) . . . . ?
Si2_1 C2_1 B7_1 B5_1 -110.20(17) . . . . ?
C1_1 C2_1 B7_1 B2_1 0.5(2) . . . . ?
B5_1 C2_1 B7_1 B2_1 -101.69(19) . . . . ?
B10_1 C2_1 B7_1 B2_1 -64.8(2) . . . . ?
B8_1 C2_1 B7_1 B2_1 38.94(16) . . . . ?
Si2_1 C2_1 B7_1 B2_1 148.11(15) . . . . ?
C1_1 C2_1 B7_1 B3_1 63.4(2) . . . . ?
B5_1 C2_1 B7_1 B3_1 -38.77(17) . . . . ?
B10_1 C2_1 B7_1 B3_1 -1.9(2) . . . . ?
B8_1 C2_1 B7_1 B3_1 101.9(2) . . . . ?
Si2_1 C2_1 B7_1 B3_1 -148.98(16) . . . . ?
B10_1 B5_1 B7_1 C2_1 -34.27(16) . . . . ?
B3_1 B5_1 B7_1 C2_1 -135.80(18) . . . . ?
B4_1 B5_1 B7_1 C2_1 -98.01(18) . . . . ?
C2_1 B5_1 B7_1 B8_1 34.99(16) . . . . ?
B10_1 B5_1 B7_1 B8_1 0.7(2) . . . . ?
B3_1 B5_1 B7_1 B8_1 -100.8(2) . . . . ?
B4_1 B5_1 B7_1 B8_1 -63.0(2) . . . . ?
C2_1 B5_1 B7_1 B2_1 98.15(18) . . . . ?
B10_1 B5_1 B7_1 B2_1 63.9(2) . . . . ?
B3_1 B5_1 B7_1 B2_1 -37.65(16) . . . . ?
B4_1 B5_1 B7_1 B2_1 0.1(2) . . . . ?
C2_1 B5_1 B7_1 B3_1 135.80(18) . . . . ?
B10_1 B5_1 B7_1 B3_1 101.5(2) . . . . ?
B4_1 B5_1 B7_1 B3_1 37.79(17) . . . . ?
B8_1 B2_1 B7_1 C2_1 -38.74(16) . . . . ?
B9_1 B2_1 B7_1 C2_1 -1.0(2) . . . . ?
B1_1 B2_1 B7_1 C2_1 62.1(2) . . . . ?
B3_1 B2_1 B7_1 C2_1 99.35(19) . . . . ?
B9_1 B2_1 B7_1 B8_1 37.73(16) . . . . ?
B1_1 B2_1 B7_1 B8_1 100.89(18) . . . . ?
B3_1 B2_1 B7_1 B8_1 138.08(18) . . . . ?
B8_1 B2_1 B7_1 B5_1 -100.63(18) . . . . ?
B9_1 B2_1 B7_1 B5_1 -62.9(2) . . . . ?
B1_1 B2_1 B7_1 B5_1 0.3(2) . . . . ?
B3_1 B2_1 B7_1 B5_1 37.45(16) . . . . ?
B8_1 B2_1 B7_1 B3_1 -138.08(18) . . . . ?
B9_1 B2_1 B7_1 B3_1 -100.35(19) . . . . ?
B1_1 B2_1 B7_1 B3_1 -37.20(16) . . . . ?
B5_1 B3_1 B7_1 C2_1 38.37(16) . . . . ?
B1_1 B3_1 B7_1 C2_1 -62.1(2) . . . . ?
B2_1 B3_1 B7_1 C2_1 -99.63(19) . . . . ?
B4_1 B3_1 B7_1 C2_1 1.3(2) . . . . ?
B5_1 B3_1 B7_1 B8_1 100.64(19) . . . . ?
B1_1 B3_1 B7_1 B8_1 0.2(3) . . . . ?
B2_1 B3_1 B7_1 B8_1 -37.36(17) . . . . ?
B4_1 B3_1 B7_1 B8_1 63.6(2) . . . . ?
B1_1 B3_1 B7_1 B5_1 -100.5(2) . . . . ?
B2_1 B3_1 B7_1 B5_1 -138.00(18) . . . . ?
B4_1 B3_1 B7_1 B5_1 -37.03(17) . . . . ?
B5_1 B3_1 B7_1 B2_1 138.00(18) . . . . ?
B1_1 B3_1 B7_1 B2_1 37.54(17) . . . . ?
B4_1 B3_1 B7_1 B2_1 101.0(2) . . . . ?
C6_1 C7_1 C8_1 C9_1 0.1(3) . . . . ?
C16_1 C7_1 C8_1 C9_1 179.22(18) . . . . ?
B11_1 C1_1 B8_1 C2_1 -112.42(18) . . . . ?
B9_1 C1_1 B8_1 C2_1 138.54(16) . . . . ?
B6_1 C1_1 B8_1 C2_1 101.34(17) . . . . ?
B10_1 C1_1 B8_1 C2_1 32.78(15) . . . . ?
B11_1 C1_1 B8_1 B2_1 148.28(17) . . . . ?
C2_1 C1_1 B8_1 B2_1 -99.30(18) . . . . ?
B9_1 C1_1 B8_1 B2_1 39.24(16) . . . . ?
B6_1 C1_1 B8_1 B2_1 2.0(2) . . . . ?
B10_1 C1_1 B8_1 B2_1 -66.5(2) . . . . ?
B11_1 C1_1 B8_1 B7_1 -148.99(17) . . . . ?
C2_1 C1_1 B8_1 B7_1 -36.57(15) . . . . ?
B9_1 C1_1 B8_1 B7_1 101.97(18) . . . . ?
B6_1 C1_1 B8_1 B7_1 64.8(2) . . . . ?
B10_1 C1_1 B8_1 B7_1 -3.8(2) . . . . ?
B11_1 C1_1 B8_1 B9_1 109.04(18) . . . . ?
C2_1 C1_1 B8_1 B9_1 -138.54(16) . . . . ?
B6_1 C1_1 B8_1 B9_1 -37.20(16) . . . . ?
B10_1 C1_1 B8_1 B9_1 -105.76(18) . . . . ?
B7_1 C2_1 B8_1 C1_1 -137.72(16) . . . . ?
B5_1 C2_1 B8_1 C1_1 -100.14(17) . . . . ?
B10_1 C2_1 B8_1 C1_1 -32.38(15) . . . . ?
Si2_1 C2_1 B8_1 C1_1 113.67(15) . . . . ?
C1_1 C2_1 B8_1 B2_1 98.62(17) . . . . ?
B7_1 C2_1 B8_1 B2_1 -39.10(16) . . . . ?
B5_1 C2_1 B8_1 B2_1 -1.5(2) . . . . ?
B10_1 C2_1 B8_1 B2_1 66.2(2) . . . . ?
Si2_1 C2_1 B8_1 B2_1 -147.71(14) . . . . ?
C1_1 C2_1 B8_1 B7_1 137.72(16) . . . . ?
B5_1 C2_1 B8_1 B7_1 37.59(17) . . . . ?
B10_1 C2_1 B8_1 B7_1 105.34(18) . . . . ?
Si2_1 C2_1 B8_1 B7_1 -108.61(16) . . . . ?
C1_1 C2_1 B8_1 B9_1 35.93(14) . . . . ?
B7_1 C2_1 B8_1 B9_1 -101.79(18) . . . . ?
B5_1 C2_1 B8_1 B9_1 -64.2(2) . . . . ?
B10_1 C2_1 B8_1 B9_1 3.6(2) . . . . ?
Si2_1 C2_1 B8_1 B9_1 149.60(14) . . . . ?
B9_1 B2_1 B8_1 C1_1 -38.48(15) . . . . ?
B7_1 B2_1 B8_1 C1_1 99.37(18) . . . . ?
B1_1 B2_1 B8_1 C1_1 -1.0(2) . . . . ?
B3_1 B2_1 B8_1 C1_1 61.9(2) . . . . ?
B9_1 B2_1 B8_1 C2_1 -99.53(17) . . . . ?
B7_1 B2_1 B8_1 C2_1 38.32(15) . . . . ?
B1_1 B2_1 B8_1 C2_1 -62.1(2) . . . . ?
B3_1 B2_1 B8_1 C2_1 0.9(2) . . . . ?
B9_1 B2_1 B8_1 B7_1 -137.85(18) . . . . ?
B1_1 B2_1 B8_1 B7_1 -100.4(2) . . . . ?
B3_1 B2_1 B8_1 B7_1 -37.44(17) . . . . ?
B7_1 B2_1 B8_1 B9_1 137.85(18) . . . . ?
B1_1 B2_1 B8_1 B9_1 37.45(18) . . . . ?
B3_1 B2_1 B8_1 B9_1 100.41(19) . . . . ?
C2_1 B7_1 B8_1 C1_1 36.58(14) . . . . ?
B5_1 B7_1 B8_1 C1_1 1.7(2) . . . . ?
B2_1 B7_1 B8_1 C1_1 -99.04(17) . . . . ?
B3_1 B7_1 B8_1 C1_1 -61.5(2) . . . . ?
B5_1 B7_1 B8_1 C2_1 -34.83(16) . . . . ?
B2_1 B7_1 B8_1 C2_1 -135.62(18) . . . . ?
B3_1 B7_1 B8_1 C2_1 -98.04(19) . . . . ?
C2_1 B7_1 B8_1 B2_1 135.62(18) . . . . ?
B5_1 B7_1 B8_1 B2_1 100.8(2) . . . . ?
B3_1 B7_1 B8_1 B2_1 37.58(18) . . . . ?
C2_1 B7_1 B8_1 B9_1 97.90(18) . . . . ?
B5_1 B7_1 B8_1 B9_1 63.1(2) . . . . ?
B2_1 B7_1 B8_1 B9_1 -37.72(16) . . . . ?
B3_1 B7_1 B8_1 B9_1 -0.1(2) . . . . ?
C7_1 C8_1 C9_1 C10_1 -0.9(3) . . . . ?
C7_1 C8_1 C9_1 C18_1 178.86(19) . . . . ?
B11_1 C1_1 B9_1 B6_1 114.09(19) . . . . ?
C2_1 C1_1 B9_1 B6_1 -103.16(17) . . . . ?
B10_1 C1_1 B9_1 B6_1 -36.81(16) . . . . ?
B8_1 C1_1 B9_1 B6_1 -141.42(16) . . . . ?
B11_1 C1_1 B9_1 B2_1 -143.61(18) . . . . ?
C2_1 C1_1 B9_1 B2_1 -0.9(2) . . . . ?
B6_1 C1_1 B9_1 B2_1 102.29(17) . . . . ?
B10_1 C1_1 B9_1 B2_1 65.5(2) . . . . ?
B8_1 C1_1 B9_1 B2_1 -39.12(15) . . . . ?
B11_1 C1_1 B9_1 B1_1 153.47(17) . . . . ?
C2_1 C1_1 B9_1 B1_1 -63.8(2) . . . . ?
B6_1 C1_1 B9_1 B1_1 39.38(15) . . . . ?
B10_1 C1_1 B9_1 B1_1 2.6(2) . . . . ?
B8_1 C1_1 B9_1 B1_1 -102.04(18) . . . . ?
B11_1 C1_1 B9_1 B8_1 -104.49(19) . . . . ?
C2_1 C1_1 B9_1 B8_1 38.25(15) . . . . ?
B6_1 C1_1 B9_1 B8_1 141.42(16) . . . . ?
B10_1 C1_1 B9_1 B8_1 104.60(18) . . . . ?
B4_1 B6_1 B9_1 C1_1 97.80(18) . . . . ?
B10_1 B6_1 B9_1 C1_1 33.95(15) . . . . ?
B1_1 B6_1 B9_1 C1_1 135.11(17) . . . . ?
C1_1 B6_1 B9_1 B2_1 -97.38(18) . . . . ?
B4_1 B6_1 B9_1 B2_1 0.4(2) . . . . ?
B10_1 B6_1 B9_1 B2_1 -63.4(2) . . . . ?
B1_1 B6_1 B9_1 B2_1 37.73(17) . . . . ?
C1_1 B6_1 B9_1 B1_1 -135.11(17) . . . . ?
B4_1 B6_1 B9_1 B1_1 -37.31(17) . . . . ?
B10_1 B6_1 B9_1 B1_1 -101.16(18) . . . . ?
C1_1 B6_1 B9_1 B8_1 -34.19(14) . . . . ?
B4_1 B6_1 B9_1 B8_1 63.6(2) . . . . ?
B10_1 B6_1 B9_1 B8_1 -0.2(2) . . . . ?
B1_1 B6_1 B9_1 B8_1 100.92(18) . . . . ?
B8_1 B2_1 B9_1 C1_1 38.80(16) . . . . ?
B7_1 B2_1 B9_1 C1_1 1.1(2) . . . . ?
B1_1 B2_1 B9_1 C1_1 -99.18(18) . . . . ?
B3_1 B2_1 B9_1 C1_1 -62.2(2) . . . . ?
B8_1 B2_1 B9_1 B6_1 100.39(18) . . . . ?
B7_1 B2_1 B9_1 B6_1 62.7(2) . . . . ?
B1_1 B2_1 B9_1 B6_1 -37.59(17) . . . . ?
B3_1 B2_1 B9_1 B6_1 -0.6(2) . . . . ?
B8_1 B2_1 B9_1 B1_1 137.97(19) . . . . ?
B7_1 B2_1 B9_1 B1_1 100.3(2) . . . . ?
B3_1 B2_1 B9_1 B1_1 37.00(17) . . . . ?
B7_1 B2_1 B9_1 B8_1 -37.65(16) . . . . ?
B1_1 B2_1 B9_1 B8_1 -137.97(19) . . . . ?
B3_1 B2_1 B9_1 B8_1 -101.0(2) . . . . ?
B3_1 B1_1 B9_1 C1_1 62.0(2) . . . . ?
B6_1 B1_1 B9_1 C1_1 -38.73(15) . . . . ?
B2_1 B1_1 B9_1 C1_1 99.34(18) . . . . ?
B4_1 B1_1 B9_1 C1_1 -2.0(2) . . . . ?
B3_1 B1_1 B9_1 B6_1 100.7(2) . . . . ?
B2_1 B1_1 B9_1 B6_1 138.07(19) . . . . ?
B4_1 B1_1 B9_1 B6_1 36.72(16) . . . . ?
B3_1 B1_1 B9_1 B2_1 -37.39(18) . . . . ?
B6_1 B1_1 B9_1 B2_1 -138.07(19) . . . . ?
B4_1 B1_1 B9_1 B2_1 -101.4(2) . . . . ?
B3_1 B1_1 B9_1 B8_1 0.1(2) . . . . ?
B6_1 B1_1 B9_1 B8_1 -100.62(18) . . . . ?
B2_1 B1_1 B9_1 B8_1 37.45(17) . . . . ?
B4_1 B1_1 B9_1 B8_1 -63.9(2) . . . . ?
C2_1 B8_1 B9_1 C1_1 -35.98(14) . . . . ?
B2_1 B8_1 B9_1 C1_1 -135.26(18) . . . . ?
B7_1 B8_1 B9_1 C1_1 -97.47(18) . . . . ?
C1_1 B8_1 B9_1 B6_1 34.05(14) . . . . ?
C2_1 B8_1 B9_1 B6_1 -1.9(2) . . . . ?
B2_1 B8_1 B9_1 B6_1 -101.21(19) . . . . ?
B7_1 B8_1 B9_1 B6_1 -63.4(2) . . . . ?
C1_1 B8_1 B9_1 B2_1 135.26(18) . . . . ?
C2_1 B8_1 B9_1 B2_1 99.28(18) . . . . ?
B7_1 B8_1 B9_1 B2_1 37.79(17) . . . . ?
C1_1 B8_1 B9_1 B1_1 97.53(18) . . . . ?
C2_1 B8_1 B9_1 B1_1 61.5(2) . . . . ?
B2_1 B8_1 B9_1 B1_1 -37.74(18) . . . . ?
B7_1 B8_1 B9_1 B1_1 0.1(2) . . . . ?
C8_1 C9_1 C10_1 C11_1 0.8(3) . . . . ?
C18_1 C9_1 C10_1 C11_1 -178.89(18) . . . . ?
B11_1 C1_1 B10_1 C2_1 109.25(19) . . . . ?
B9_1 C1_1 B10_1 C2_1 -101.54(17) . . . . ?
B6_1 C1_1 B10_1 C2_1 -138.47(16) . . . . ?
B8_1 C1_1 B10_1 C2_1 -32.79(15) . . . . ?
B11_1 C1_1 B10_1 B6_1 -112.3(2) . . . . ?
C2_1 C1_1 B10_1 B6_1 138.47(16) . . . . ?
B9_1 C1_1 B10_1 B6_1 36.93(16) . . . . ?
B8_1 C1_1 B10_1 B6_1 105.68(18) . . . . ?
B11_1 C1_1 B10_1 B5_1 146.26(18) . . . . ?
C2_1 C1_1 B10_1 B5_1 37.02(15) . . . . ?
B9_1 C1_1 B10_1 B5_1 -64.5(2) . . . . ?
B6_1 C1_1 B10_1 B5_1 -101.45(18) . . . . ?
B8_1 C1_1 B10_1 B5_1 4.2(2) . . . . ?
B11_1 C1_1 B10_1 B4_1 -151.25(18) . . . . ?
C2_1 C1_1 B10_1 B4_1 99.50(18) . . . . ?
B9_1 C1_1 B10_1 B4_1 -2.0(2) . . . . ?
B6_1 C1_1 B10_1 B4_1 -38.97(15) . . . . ?
B8_1 C1_1 B10_1 B4_1 66.7(2) . . . . ?
B7_1 C2_1 B10_1 C1_1 100.35(18) . . . . ?
B5_1 C2_1 B10_1 C1_1 137.35(17) . . . . ?
B8_1 C2_1 B10_1 C1_1 32.41(15) . . . . ?
Si2_1 C2_1 B10_1 C1_1 -113.18(16) . . . . ?
C1_1 C2_1 B10_1 B6_1 -36.12(14) . . . . ?
B7_1 C2_1 B10_1 B6_1 64.2(2) . . . . ?
B5_1 C2_1 B10_1 B6_1 101.23(19) . . . . ?
B8_1 C2_1 B10_1 B6_1 -3.7(2) . . . . ?
Si2_1 C2_1 B10_1 B6_1 -149.30(14) . . . . ?
C1_1 C2_1 B10_1 B5_1 -137.35(17) . . . . ?
B7_1 C2_1 B10_1 B5_1 -37.00(18) . . . . ?
B8_1 C2_1 B10_1 B5_1 -104.93(19) . . . . ?
Si2_1 C2_1 B10_1 B5_1 109.48(17) . . . . ?
C1_1 C2_1 B10_1 B4_1 -98.63(17) . . . . ?
B7_1 C2_1 B10_1 B4_1 1.7(2) . . . . ?
B5_1 C2_1 B10_1 B4_1 38.72(17) . . . . ?
B8_1 C2_1 B10_1 B4_1 -66.2(2) . . . . ?
Si2_1 C2_1 B10_1 B4_1 148.19(14) . . . . ?
B4_1 B6_1 B10_1 C1_1 -135.48(17) . . . . ?
B9_1 B6_1 B10_1 C1_1 -33.82(15) . . . . ?
B1_1 B6_1 B10_1 C1_1 -97.28(18) . . . . ?
C1_1 B6_1 B10_1 C2_1 36.13(14) . . . . ?
B4_1 B6_1 B10_1 C2_1 -99.35(18) . . . . ?
B9_1 B6_1 B10_1 C2_1 2.3(2) . . . . ?
B1_1 B6_1 B10_1 C2_1 -61.1(2) . . . . ?
C1_1 B6_1 B10_1 B5_1 97.88(18) . . . . ?
B4_1 B6_1 B10_1 B5_1 -37.60(16) . . . . ?
B9_1 B6_1 B10_1 B5_1 64.1(2) . . . . ?
B1_1 B6_1 B10_1 B5_1 0.6(2) . . . . ?
C1_1 B6_1 B10_1 B4_1 135.48(18) . . . . ?
B9_1 B6_1 B10_1 B4_1 101.66(18) . . . . ?
B1_1 B6_1 B10_1 B4_1 38.20(17) . . . . ?
C2_1 B5_1 B10_1 C1_1 -36.96(15) . . . . ?
B3_1 B5_1 B10_1 C1_1 60.8(2) . . . . ?
B4_1 B5_1 B10_1 C1_1 99.03(18) . . . . ?
B7_1 B5_1 B10_1 C1_1 -2.9(2) . . . . ?
B3_1 B5_1 B10_1 C2_1 97.79(19) . . . . ?
B4_1 B5_1 B10_1 C2_1 135.99(19) . . . . ?
B7_1 B5_1 B10_1 C2_1 34.06(17) . . . . ?
C2_1 B5_1 B10_1 B6_1 -98.44(18) . . . . ?
B3_1 B5_1 B10_1 B6_1 -0.7(2) . . . . ?
B4_1 B5_1 B10_1 B6_1 37.54(17) . . . . ?
B7_1 B5_1 B10_1 B6_1 -64.4(2) . . . . ?
C2_1 B5_1 B10_1 B4_1 -135.99(19) . . . . ?
B3_1 B5_1 B10_1 B4_1 -38.20(17) . . . . ?
B7_1 B5_1 B10_1 B4_1 -101.9(2) . . . . ?
B6_1 B4_1 B10_1 C1_1 38.41(15) . . . . ?
B5_1 B4_1 B10_1 C1_1 -99.40(18) . . . . ?
B1_1 B4_1 B10_1 C1_1 0.6(2) . . . . ?
B3_1 B4_1 B10_1 C1_1 -62.0(2) . . . . ?
B6_1 B4_1 B10_1 C2_1 99.62(18) . . . . ?
B5_1 B4_1 B10_1 C2_1 -38.19(16) . . . . ?
B1_1 B4_1 B10_1 C2_1 61.8(2) . . . . ?
B3_1 B4_1 B10_1 C2_1 -0.8(2) . . . . ?
B5_1 B4_1 B10_1 B6_1 -137.81(19) . . . . ?
B1_1 B4_1 B10_1 B6_1 -37.78(16) . . . . ?
B3_1 B4_1 B10_1 B6_1 -100.39(19) . . . . ?
B6_1 B4_1 B10_1 B5_1 137.81(19) . . . . ?
B1_1 B4_1 B10_1 B5_1 100.03(19) . . . . ?
B3_1 B4_1 B10_1 B5_1 37.42(17) . . . . ?
C9_1 C10_1 C11_1 C6_1 -0.1(3) . . . . ?
C9_1 C10_1 C11_1 C20_1 -179.83(18) . . . . ?
N2_1 C6_1 C11_1 C10_1 178.75(17) . . . . ?
C7_1 C6_1 C11_1 C10_1 -0.7(3) . . . . ?
N2_1 C6_1 C11_1 C20_1 -1.5(3) . . . . ?
C7_1 C6_1 C11_1 C20_1 179.04(18) . . . . ?
Si1_1 N1_1 B11_1 C1_1 -159.7(4) . . . . ?
Si1_1 N1_1 B11_1 C5_1 16.6(7) . . . . ?
C2_1 C1_1 B11_1 N1_1 -52.6(3) . . . . ?
B9_1 C1_1 B11_1 N1_1 86.5(3) . . . . ?
B6_1 C1_1 B11_1 N1_1 159.6(2) . . . . ?
B10_1 C1_1 B11_1 N1_1 -125.2(2) . . . . ?
B8_1 C1_1 B11_1 N1_1 16.5(3) . . . . ?
C2_1 C1_1 B11_1 C5_1 131.08(18) . . . . ?
B9_1 C1_1 B11_1 C5_1 -89.8(2) . . . . ?
B6_1 C1_1 B11_1 C5_1 -16.7(3) . . . . ?
B10_1 C1_1 B11_1 C5_1 58.5(2) . . . . ?
B8_1 C1_1 B11_1 C5_1 -159.80(16) . . . . ?
N2_1 C5_1 B11_1 N1_1 -4.5(8) . . . . ?
N2_1 C5_1 B11_1 C1_1 172.4(6) . . . . ?
C8_1 C7_1 C16_1 C23_1 2.8(3) . . . . ?
C6_1 C7_1 C16_1 C23_1 -178.21(18) . . . . ?
C8_1 C7_1 C16_1 C17_1 120.9(2) . . . . ?
C6_1 C7_1 C16_1 C17_1 -60.1(2) . . . . ?
C8_1 C7_1 C16_1 C22_1 -115.5(2) . . . . ?
C6_1 C7_1 C16_1 C22_1 63.6(2) . . . . ?
C8_1 C9_1 C18_1 C24_1 120.8(2) . . . . ?
C10_1 C9_1 C18_1 C24_1 -59.5(3) . . . . ?
C8_1 C9_1 C18_1 C19_1 0.6(3) . . . . ?
C10_1 C9_1 C18_1 C19_1 -179.7(2) . . . . ?
C8_1 C9_1 C18_1 C25_1 -119.5(2) . . . . ?
C10_1 C9_1 C18_1 C25_1 60.2(2) . . . . ?
C10_1 C11_1 C20_1 C26_1 -0.9(3) . . . . ?
C6_1 C11_1 C20_1 C26_1 179.42(18) . . . . ?
C10_1 C11_1 C20_1 C27_1 -119.3(2) . . . . ?
C6_1 C11_1 C20_1 C27_1 61.0(2) . . . . ?
C10_1 C11_1 C20_1 C21_1 116.9(2) . . . . ?
C6_1 C11_1 C20_1 C21_1 -62.8(2) . . . . ?
C14_2 Si1_2 N2_2 B11_2 -27.0(4) . . . . ?
C4_2 Si1_2 N2_2 B11_2 95.2(4) . . . . ?
C13_2 Si1_2 N2_2 B11_2 -146.5(4) . . . . ?
B11_2 C1_2 C2_2 B6_2 -144.13(18) . . . . ?
B5_2 C1_2 C2_2 B6_2 67.26(19) . . . . ?
B8_2 C1_2 C2_2 B6_2 0.0(2) . . . . ?
B10_2 C1_2 C2_2 B6_2 106.34(17) . . . . ?
B7_2 C1_2 C2_2 B6_2 -39.13(15) . . . . ?
B11_2 C1_2 C2_2 B9_2 148.85(18) . . . . ?
B5_2 C1_2 C2_2 B9_2 0.2(2) . . . . ?
B8_2 C1_2 C2_2 B9_2 -67.03(19) . . . . ?
B10_2 C1_2 C2_2 B9_2 39.33(16) . . . . ?
B7_2 C1_2 C2_2 B9_2 -106.15(17) . . . . ?
B11_2 C1_2 C2_2 B10_2 109.53(19) . . . . ?
B5_2 C1_2 C2_2 B10_2 -39.08(15) . . . . ?
B8_2 C1_2 C2_2 B10_2 -106.36(17) . . . . ?
B7_2 C1_2 C2_2 B10_2 -145.47(16) . . . . ?
B11_2 C1_2 C2_2 B7_2 -105.00(19) . . . . ?
B5_2 C1_2 C2_2 B7_2 106.39(17) . . . . ?
B8_2 C1_2 C2_2 B7_2 39.11(15) . . . . ?
B10_2 C1_2 C2_2 B7_2 145.47(16) . . . . ?
B11_2 C1_2 C2_2 Si2_2 0.3(2) . . . . ?
B5_2 C1_2 C2_2 Si2_2 -148.27(14) . . . . ?
B8_2 C1_2 C2_2 Si2_2 144.46(15) . . . . ?
B10_2 C1_2 C2_2 Si2_2 -109.19(17) . . . . ?
B7_2 C1_2 C2_2 Si2_2 105.34(17) . . . . ?
B5_2 B1_2 B2_2 B9_2 0.5(2) . . . . ?
B8_2 B1_2 B2_2 B9_2 63.6(2) . . . . ?
B4_2 B1_2 B2_2 B9_2 -37.18(16) . . . . ?
B3_2 B1_2 B2_2 B9_2 100.94(18) . . . . ?
B5_2 B1_2 B2_2 B6_2 -62.9(2) . . . . ?
B8_2 B1_2 B2_2 B6_2 0.1(2) . . . . ?
B4_2 B1_2 B2_2 B6_2 -100.63(18) . . . . ?
B3_2 B1_2 B2_2 B6_2 37.49(16) . . . . ?
B5_2 B1_2 B2_2 B3_2 -100.42(17) . . . . ?
B8_2 B1_2 B2_2 B3_2 -37.37(16) . . . . ?
B4_2 B1_2 B2_2 B3_2 -138.12(17) . . . . ?
B5_2 B1_2 B2_2 B4_2 37.70(15) . . . . ?
B8_2 B1_2 B2_2 B4_2 100.75(18) . . . . ?
B3_2 B1_2 B2_2 B4_2 138.12(17) . . . . ?
B9_2 B2_2 B3_2 B7_2 -0.2(2) . . . . ?
B1_2 B2_2 B3_2 B7_2 100.50(18) . . . . ?
B6_2 B2_2 B3_2 B7_2 -37.58(15) . . . . ?
B4_2 B2_2 B3_2 B7_2 63.0(2) . . . . ?
B9_2 B2_2 B3_2 B8_2 -63.5(2) . . . . ?
B1_2 B2_2 B3_2 B8_2 37.24(15) . . . . ?
B6_2 B2_2 B3_2 B8_2 -100.84(17) . . . . ?
B4_2 B2_2 B3_2 B8_2 -0.2(2) . . . . ?
B9_2 B2_2 B3_2 B6_2 37.34(15) . . . . ?
B1_2 B2_2 B3_2 B6_2 138.08(17) . . . . ?
B4_2 B2_2 B3_2 B6_2 100.60(18) . . . . ?
B9_2 B2_2 B3_2 B1_2 -100.74(18) . . . . ?
B6_2 B2_2 B3_2 B1_2 -138.08(17) . . . . ?
B4_2 B2_2 B3_2 B1_2 -37.48(15) . . . . ?
B5_2 B1_2 B3_2 B7_2 0.1(2) . . . . ?
B8_2 B1_2 B3_2 B7_2 37.49(15) . . . . ?
B2_2 B1_2 B3_2 B7_2 -100.59(18) . . . . ?
B4_2 B1_2 B3_2 B7_2 -63.0(2) . . . . ?
B5_2 B1_2 B3_2 B8_2 -37.34(15) . . . . ?
B2_2 B1_2 B3_2 B8_2 -138.08(17) . . . . ?
B4_2 B1_2 B3_2 B8_2 -100.46(17) . . . . ?
B5_2 B1_2 B3_2 B6_2 63.4(2) . . . . ?
B8_2 B1_2 B3_2 B6_2 100.73(17) . . . . ?
B2_2 B1_2 B3_2 B6_2 -37.35(15) . . . . ?
B4_2 B1_2 B3_2 B6_2 0.3(2) . . . . ?
B5_2 B1_2 B3_2 B2_2 100.73(18) . . . . ?
B8_2 B1_2 B3_2 B2_2 138.08(17) . . . . ?
B4_2 B1_2 B3_2 B2_2 37.62(15) . . . . ?
B8_2 B1_2 B4_2 B5_2 36.83(16) . . . . ?
B2_2 B1_2 B4_2 B5_2 137.60(17) . . . . ?
B3_2 B1_2 B4_2 B5_2 100.12(17) . . . . ?
B5_2 B1_2 B4_2 B9_2 -100.55(17) . . . . ?
B8_2 B1_2 B4_2 B9_2 -63.7(2) . . . . ?
B2_2 B1_2 B4_2 B9_2 37.05(15) . . . . ?
B3_2 B1_2 B4_2 B9_2 -0.4(2) . . . . ?
B5_2 B1_2 B4_2 B10_2 -37.60(15) . . . . ?
B8_2 B1_2 B4_2 B10_2 -0.8(2) . . . . ?
B2_2 B1_2 B4_2 B10_2 100.00(18) . . . . ?
B3_2 B1_2 B4_2 B10_2 62.5(2) . . . . ?
B5_2 B1_2 B4_2 B2_2 -137.60(17) . . . . ?
B8_2 B1_2 B4_2 B2_2 -100.77(18) . . . . ?
B3_2 B1_2 B4_2 B2_2 -37.48(15) . . . . ?
B9_2 B2_2 B4_2 B5_2 100.58(17) . . . . ?
B1_2 B2_2 B4_2 B5_2 -37.72(15) . . . . ?
B6_2 B2_2 B4_2 B5_2 63.3(2) . . . . ?
B3_2 B2_2 B4_2 B5_2 -0.1(2) . . . . ?
B1_2 B2_2 B4_2 B9_2 -138.29(17) . . . . ?
B6_2 B2_2 B4_2 B9_2 -37.27(15) . . . . ?
B3_2 B2_2 B4_2 B9_2 -100.67(18) . . . . ?
B9_2 B2_2 B4_2 B10_2 37.47(15) . . . . ?
B1_2 B2_2 B4_2 B10_2 -100.82(17) . . . . ?
B6_2 B2_2 B4_2 B10_2 0.2(2) . . . . ?
B3_2 B2_2 B4_2 B10_2 -63.2(2) . . . . ?
B9_2 B2_2 B4_2 B1_2 138.29(17) . . . . ?
B6_2 B2_2 B4_2 B1_2 101.03(18) . . . . ?
B3_2 B2_2 B4_2 B1_2 37.62(15) . . . . ?
B11_2 C1_2 B5_2 B8_2 109.1(2) . . . . ?
C2_2 C1_2 B5_2 B8_2 -103.45(16) . . . . ?
B10_2 C1_2 B5_2 B8_2 -141.71(16) . . . . ?
B7_2 C1_2 B5_2 B8_2 -37.02(15) . . . . ?
B11_2 C1_2 B5_2 B4_2 -148.41(18) . . . . ?
C2_2 C1_2 B5_2 B4_2 -1.0(2) . . . . ?
B8_2 C1_2 B5_2 B4_2 102.45(17) . . . . ?
B10_2 C1_2 B5_2 B4_2 -39.26(15) . . . . ?
B7_2 C1_2 B5_2 B4_2 65.4(2) . . . . ?
B11_2 C1_2 B5_2 B10_2 -109.1(2) . . . . ?
C2_2 C1_2 B5_2 B10_2 38.27(15) . . . . ?
B8_2 C1_2 B5_2 B10_2 141.71(16) . . . . ?
B7_2 C1_2 B5_2 B10_2 104.70(17) . . . . ?
B11_2 C1_2 B5_2 B1_2 148.68(18) . . . . ?
C2_2 C1_2 B5_2 B1_2 -63.90(19) . . . . ?
B8_2 C1_2 B5_2 B1_2 39.54(15) . . . . ?
B10_2 C1_2 B5_2 B1_2 -102.17(17) . . . . ?
B7_2 C1_2 B5_2 B1_2 2.5(2) . . . . ?
B9_2 B4_2 B5_2 C1_2 1.3(2) . . . . ?
B10_2 B4_2 B5_2 C1_2 38.62(15) . . . . ?
B1_2 B4_2 B5_2 C1_2 -99.18(17) . . . . ?
B2_2 B4_2 B5_2 C1_2 -61.6(2) . . . . ?
B9_2 B4_2 B5_2 B8_2 63.3(2) . . . . ?
B10_2 B4_2 B5_2 B8_2 100.58(18) . . . . ?
B1_2 B4_2 B5_2 B8_2 -37.22(16) . . . . ?
B2_2 B4_2 B5_2 B8_2 0.4(2) . . . . ?
B9_2 B4_2 B5_2 B10_2 -37.28(16) . . . . ?
B1_2 B4_2 B5_2 B10_2 -137.81(17) . . . . ?
B2_2 B4_2 B5_2 B10_2 -100.19(18) . . . . ?
B9_2 B4_2 B5_2 B1_2 100.53(18) . . . . ?
B10_2 B4_2 B5_2 B1_2 137.81(17) . . . . ?
B2_2 B4_2 B5_2 B1_2 37.62(15) . . . . ?
B8_2 B1_2 B5_2 C1_2 -38.95(15) . . . . ?
B2_2 B1_2 B5_2 C1_2 61.7(2) . . . . ?
B4_2 B1_2 B5_2 C1_2 99.68(17) . . . . ?
B3_2 B1_2 B5_2 C1_2 -1.5(2) . . . . ?
B2_2 B1_2 B5_2 B8_2 100.69(18) . . . . ?
B4_2 B1_2 B5_2 B8_2 138.63(17) . . . . ?
B3_2 B1_2 B5_2 B8_2 37.41(16) . . . . ?
B8_2 B1_2 B5_2 B4_2 -138.63(17) . . . . ?
B2_2 B1_2 B5_2 B4_2 -37.94(16) . . . . ?
B3_2 B1_2 B5_2 B4_2 -101.22(18) . . . . ?
B8_2 B1_2 B5_2 B10_2 -100.75(17) . . . . ?
B2_2 B1_2 B5_2 B10_2 -0.1(2) . . . . ?
B4_2 B1_2 B5_2 B10_2 37.88(16) . . . . ?
B3_2 B1_2 B5_2 B10_2 -63.3(2) . . . . ?
C1_2 C2_2 B6_2 B7_2 38.27(15) . . . . ?
B9_2 C2_2 B6_2 B7_2 140.72(17) . . . . ?
B10_2 C2_2 B6_2 B7_2 103.82(17) . . . . ?
Si2_2 C2_2 B6_2 B7_2 -108.83(16) . . . . ?
C1_2 C2_2 B6_2 B9_2 -102.45(16) . . . . ?
B10_2 C2_2 B6_2 B9_2 -36.90(16) . . . . ?
B7_2 C2_2 B6_2 B9_2 -140.72(17) . . . . ?
Si2_2 C2_2 B6_2 B9_2 110.46(15) . . . . ?
C1_2 C2_2 B6_2 B2_2 -63.51(19) . . . . ?
B9_2 C2_2 B6_2 B2_2 38.93(15) . . . . ?
B10_2 C2_2 B6_2 B2_2 2.0(2) . . . . ?
B7_2 C2_2 B6_2 B2_2 -101.78(17) . . . . ?
Si2_2 C2_2 B6_2 B2_2 149.39(14) . . . . ?
C1_2 C2_2 B6_2 B3_2 -0.8(2) . . . . ?
B9_2 C2_2 B6_2 B3_2 101.68(18) . . . . ?
B10_2 C2_2 B6_2 B3_2 64.8(2) . . . . ?
B7_2 C2_2 B6_2 B3_2 -39.04(15) . . . . ?
Si2_2 C2_2 B6_2 B3_2 -147.87(14) . . . . ?
B9_2 B2_2 B6_2 C2_2 -38.48(15) . . . . ?
B1_2 B2_2 B6_2 C2_2 62.1(2) . . . . ?
B3_2 B2_2 B6_2 C2_2 99.77(17) . . . . ?
B4_2 B2_2 B6_2 C2_2 -1.3(2) . . . . ?
B9_2 B2_2 B6_2 B7_2 -100.67(17) . . . . ?
B1_2 B2_2 B6_2 B7_2 -0.1(2) . . . . ?
B3_2 B2_2 B6_2 B7_2 37.58(16) . . . . ?
B4_2 B2_2 B6_2 B7_2 -63.5(2) . . . . ?
B1_2 B2_2 B6_2 B9_2 100.60(18) . . . . ?
B3_2 B2_2 B6_2 B9_2 138.25(17) . . . . ?
B4_2 B2_2 B6_2 B9_2 37.18(15) . . . . ?
B9_2 B2_2 B6_2 B3_2 -138.25(17) . . . . ?
B1_2 B2_2 B6_2 B3_2 -37.65(16) . . . . ?
B4_2 B2_2 B6_2 B3_2 -101.07(18) . . . . ?
B7_2 B3_2 B6_2 C2_2 38.78(15) . . . . ?
B8_2 B3_2 B6_2 C2_2 1.2(2) . . . . ?
B2_2 B3_2 B6_2 C2_2 -99.07(17) . . . . ?
B1_2 B3_2 B6_2 C2_2 -61.82(19) . . . . ?
B8_2 B3_2 B6_2 B7_2 -37.53(16) . . . . ?
B2_2 B3_2 B6_2 B7_2 -137.84(18) . . . . ?
B1_2 B3_2 B6_2 B7_2 -100.59(18) . . . . ?
B7_2 B3_2 B6_2 B9_2 100.59(17) . . . . ?
B8_2 B3_2 B6_2 B9_2 63.1(2) . . . . ?
B2_2 B3_2 B6_2 B9_2 -37.25(16) . . . . ?
B1_2 B3_2 B6_2 B9_2 0.0(2) . . . . ?
B7_2 B3_2 B6_2 B2_2 137.84(18) . . . . ?
B8_2 B3_2 B6_2 B2_2 100.31(18) . . . . ?
B1_2 B3_2 B6_2 B2_2 37.25(15) . . . . ?
B11_2 C1_2 B7_2 C2_2 110.17(17) . . . . ?
B5_2 C1_2 B7_2 C2_2 -101.39(17) . . . . ?
B8_2 C1_2 B7_2 C2_2 -138.36(16) . . . . ?
B10_2 C1_2 B7_2 C2_2 -32.49(15) . . . . ?
B11_2 C1_2 B7_2 B3_2 -150.87(16) . . . . ?
C2_2 C1_2 B7_2 B3_2 98.96(16) . . . . ?
B5_2 C1_2 B7_2 B3_2 -2.4(2) . . . . ?
B8_2 C1_2 B7_2 B3_2 -39.40(15) . . . . ?
B10_2 C1_2 B7_2 B3_2 66.47(19) . . . . ?
B11_2 C1_2 B7_2 B6_2 146.46(16) . . . . ?
C2_2 C1_2 B7_2 B6_2 36.29(14) . . . . ?
B5_2 C1_2 B7_2 B6_2 -65.10(19) . . . . ?
B8_2 C1_2 B7_2 B6_2 -102.07(17) . . . . ?
B10_2 C1_2 B7_2 B6_2 3.8(2) . . . . ?
B11_2 C1_2 B7_2 B8_2 -111.46(18) . . . . ?
C2_2 C1_2 B7_2 B8_2 138.36(16) . . . . ?
B5_2 C1_2 B7_2 B8_2 36.97(15) . . . . ?
B10_2 C1_2 B7_2 B8_2 105.87(17) . . . . ?
B6_2 C2_2 B7_2 C1_2 137.94(16) . . . . ?
B9_2 C2_2 B7_2 C1_2 100.24(16) . . . . ?
B10_2 C2_2 B7_2 C1_2 32.21(15) . . . . ?
Si2_2 C2_2 B7_2 C1_2 -114.66(15) . . . . ?
C1_2 C2_2 B7_2 B3_2 -98.89(16) . . . . ?
B6_2 C2_2 B7_2 B3_2 39.05(15) . . . . ?
B9_2 C2_2 B7_2 B3_2 1.4(2) . . . . ?
B10_2 C2_2 B7_2 B3_2 -66.68(19) . . . . ?
Si2_2 C2_2 B7_2 B3_2 146.46(14) . . . . ?
C1_2 C2_2 B7_2 B6_2 -137.94(16) . . . . ?
B9_2 C2_2 B7_2 B6_2 -37.70(16) . . . . ?
B10_2 C2_2 B7_2 B6_2 -105.73(17) . . . . ?
Si2_2 C2_2 B7_2 B6_2 107.41(15) . . . . ?
C1_2 C2_2 B7_2 B8_2 -36.16(14) . . . . ?
B6_2 C2_2 B7_2 B8_2 101.77(17) . . . . ?
B9_2 C2_2 B7_2 B8_2 64.07(19) . . . . ?
B10_2 C2_2 B7_2 B8_2 -4.0(2) . . . . ?
Si2_2 C2_2 B7_2 B8_2 -150.82(13) . . . . ?
B8_2 B3_2 B7_2 C1_2 38.69(14) . . . . ?
B6_2 B3_2 B7_2 C1_2 -99.26(17) . . . . ?
B2_2 B3_2 B7_2 C1_2 -61.69(19) . . . . ?
B1_2 B3_2 B7_2 C1_2 1.3(2) . . . . ?
B8_2 B3_2 B7_2 C2_2 99.75(17) . . . . ?
B6_2 B3_2 B7_2 C2_2 -38.20(15) . . . . ?
B2_2 B3_2 B7_2 C2_2 -0.6(2) . . . . ?
B1_2 B3_2 B7_2 C2_2 62.36(19) . . . . ?
B8_2 B3_2 B7_2 B6_2 137.95(18) . . . . ?
B2_2 B3_2 B7_2 B6_2 37.57(16) . . . . ?
B1_2 B3_2 B7_2 B6_2 100.56(19) . . . . ?
B6_2 B3_2 B7_2 B8_2 -137.95(18) . . . . ?
B2_2 B3_2 B7_2 B8_2 -100.38(18) . . . . ?
B1_2 B3_2 B7_2 B8_2 -37.39(16) . . . . ?
C2_2 B6_2 B7_2 C1_2 -36.41(13) . . . . ?
B9_2 B6_2 B7_2 C1_2 -1.7(2) . . . . ?
B2_2 B6_2 B7_2 C1_2 61.48(19) . . . . ?
B3_2 B6_2 B7_2 C1_2 99.16(17) . . . . ?
B9_2 B6_2 B7_2 C2_2 34.71(15) . . . . ?
B2_2 B6_2 B7_2 C2_2 97.89(17) . . . . ?
B3_2 B6_2 B7_2 C2_2 135.58(17) . . . . ?
C2_2 B6_2 B7_2 B3_2 -135.58(17) . . . . ?
B9_2 B6_2 B7_2 B3_2 -100.87(18) . . . . ?
B2_2 B6_2 B7_2 B3_2 -37.69(16) . . . . ?
C2_2 B6_2 B7_2 B8_2 -97.90(17) . . . . ?
B9_2 B6_2 B7_2 B8_2 -63.2(2) . . . . ?
B2_2 B6_2 B7_2 B8_2 0.0(2) . . . . ?
B3_2 B6_2 B7_2 B8_2 37.67(16) . . . . ?
N1_2 C7_2 C8_2 C9_2 -179.83(17) . . . . ?
C12_2 C7_2 C8_2 C9_2 0.5(3) . . . . ?
N1_2 C7_2 C8_2 C17_2 -0.6(3) . . . . ?
C12_2 C7_2 C8_2 C17_2 179.70(18) . . . . ?
B11_2 C1_2 B8_2 B5_2 -113.06(19) . . . . ?
C2_2 C1_2 B8_2 B5_2 103.11(16) . . . . ?
B10_2 C1_2 B8_2 B5_2 36.95(16) . . . . ?
B7_2 C1_2 B8_2 B5_2 141.58(16) . . . . ?
B11_2 C1_2 B8_2 B7_2 105.36(19) . . . . ?
C2_2 C1_2 B8_2 B7_2 -38.47(15) . . . . ?
B5_2 C1_2 B8_2 B7_2 -141.58(16) . . . . ?
B10_2 C1_2 B8_2 B7_2 -104.63(17) . . . . ?
B11_2 C1_2 B8_2 B1_2 -152.51(17) . . . . ?
C2_2 C1_2 B8_2 B1_2 63.66(19) . . . . ?
B5_2 C1_2 B8_2 B1_2 -39.45(15) . . . . ?
B10_2 C1_2 B8_2 B1_2 -2.5(2) . . . . ?
B7_2 C1_2 B8_2 B1_2 102.13(17) . . . . ?
B11_2 C1_2 B8_2 B3_2 144.63(18) . . . . ?
C2_2 C1_2 B8_2 B3_2 0.8(2) . . . . ?
B5_2 C1_2 B8_2 B3_2 -102.32(17) . . . . ?
B10_2 C1_2 B8_2 B3_2 -65.4(2) . . . . ?
B7_2 C1_2 B8_2 B3_2 39.26(15) . . . . ?
B4_2 B5_2 B8_2 C1_2 -97.75(17) . . . . ?
B10_2 B5_2 B8_2 C1_2 -33.91(14) . . . . ?
B1_2 B5_2 B8_2 C1_2 -135.02(16) . . . . ?
C1_2 B5_2 B8_2 B7_2 33.92(14) . . . . ?
B4_2 B5_2 B8_2 B7_2 -63.8(2) . . . . ?
B10_2 B5_2 B8_2 B7_2 0.0(2) . . . . ?
B1_2 B5_2 B8_2 B7_2 -101.10(17) . . . . ?
C1_2 B5_2 B8_2 B1_2 135.02(16) . . . . ?
B4_2 B5_2 B8_2 B1_2 37.28(16) . . . . ?
B10_2 B5_2 B8_2 B1_2 101.11(17) . . . . ?
C1_2 B5_2 B8_2 B3_2 97.21(17) . . . . ?
B4_2 B5_2 B8_2 B3_2 -0.5(2) . . . . ?
B10_2 B5_2 B8_2 B3_2 63.3(2) . . . . ?
B1_2 B5_2 B8_2 B3_2 -37.82(16) . . . . ?
C2_2 B7_2 B8_2 C1_2 36.16(13) . . . . ?
B3_2 B7_2 B8_2 C1_2 135.12(17) . . . . ?
B6_2 B7_2 B8_2 C1_2 97.44(17) . . . . ?
C1_2 B7_2 B8_2 B5_2 -33.85(14) . . . . ?
C2_2 B7_2 B8_2 B5_2 2.3(2) . . . . ?
B3_2 B7_2 B8_2 B5_2 101.27(18) . . . . ?
B6_2 B7_2 B8_2 B5_2 63.6(2) . . . . ?
C1_2 B7_2 B8_2 B1_2 -97.35(17) . . . . ?
C2_2 B7_2 B8_2 B1_2 -61.20(19) . . . . ?
B3_2 B7_2 B8_2 B1_2 37.77(16) . . . . ?
B6_2 B7_2 B8_2 B1_2 0.1(2) . . . . ?
C1_2 B7_2 B8_2 B3_2 -135.12(17) . . . . ?
C2_2 B7_2 B8_2 B3_2 -98.97(17) . . . . ?
B6_2 B7_2 B8_2 B3_2 -37.69(16) . . . . ?
B5_2 B1_2 B8_2 C1_2 38.76(14) . . . . ?
B2_2 B1_2 B8_2 C1_2 -61.8(2) . . . . ?
B4_2 B1_2 B8_2 C1_2 1.9(2) . . . . ?
B3_2 B1_2 B8_2 C1_2 -99.19(17) . . . . ?
B2_2 B1_2 B8_2 B5_2 -100.53(18) . . . . ?
B4_2 B1_2 B8_2 B5_2 -36.85(15) . . . . ?
B3_2 B1_2 B8_2 B5_2 -137.95(17) . . . . ?
B5_2 B1_2 B8_2 B7_2 100.40(17) . . . . ?
B2_2 B1_2 B8_2 B7_2 -0.1(2) . . . . ?
B4_2 B1_2 B8_2 B7_2 63.6(2) . . . . ?
B3_2 B1_2 B8_2 B7_2 -37.55(16) . . . . ?
B5_2 B1_2 B8_2 B3_2 137.95(17) . . . . ?
B2_2 B1_2 B8_2 B3_2 37.42(16) . . . . ?
B4_2 B1_2 B8_2 B3_2 101.10(18) . . . . ?
B7_2 B3_2 B8_2 C1_2 -38.76(15) . . . . ?
B6_2 B3_2 B8_2 C1_2 -1.2(2) . . . . ?
B2_2 B3_2 B8_2 C1_2 61.97(19) . . . . ?
B1_2 B3_2 B8_2 C1_2 99.19(17) . . . . ?
B7_2 B3_2 B8_2 B5_2 -100.25(17) . . . . ?
B6_2 B3_2 B8_2 B5_2 -62.7(2) . . . . ?
B2_2 B3_2 B8_2 B5_2 0.5(2) . . . . ?
B1_2 B3_2 B8_2 B5_2 37.69(16) . . . . ?
B6_2 B3_2 B8_2 B7_2 37.51(16) . . . . ?
B2_2 B3_2 B8_2 B7_2 100.73(18) . . . . ?
B1_2 B3_2 B8_2 B7_2 137.95(17) . . . . ?
B7_2 B3_2 B8_2 B1_2 -137.95(17) . . . . ?
B6_2 B3_2 B8_2 B1_2 -100.44(19) . . . . ?
B2_2 B3_2 B8_2 B1_2 -37.22(15) . . . . ?
C7_2 C8_2 C9_2 C10_2 0.7(3) . . . . ?
C17_2 C8_2 C9_2 C10_2 -178.58(18) . . . . ?
C1_2 C2_2 B9_2 B10_2 -38.60(15) . . . . ?
B6_2 C2_2 B9_2 B10_2 -141.46(17) . . . . ?
B7_2 C2_2 B9_2 B10_2 -103.87(17) . . . . ?
Si2_2 C2_2 B9_2 B10_2 111.51(16) . . . . ?
C1_2 C2_2 B9_2 B2_2 63.77(19) . . . . ?
B6_2 C2_2 B9_2 B2_2 -39.09(15) . . . . ?
B10_2 C2_2 B9_2 B2_2 102.37(18) . . . . ?
B7_2 C2_2 B9_2 B2_2 -1.5(2) . . . . ?
Si2_2 C2_2 B9_2 B2_2 -146.11(14) . . . . ?
C1_2 C2_2 B9_2 B4_2 0.6(2) . . . . ?
B6_2 C2_2 B9_2 B4_2 -102.25(18) . . . . ?
B10_2 C2_2 B9_2 B4_2 39.21(16) . . . . ?
B7_2 C2_2 B9_2 B4_2 -64.7(2) . . . . ?
Si2_2 C2_2 B9_2 B4_2 150.72(14) . . . . ?
C1_2 C2_2 B9_2 B6_2 102.86(16) . . . . ?
B10_2 C2_2 B9_2 B6_2 141.46(17) . . . . ?
B7_2 C2_2 B9_2 B6_2 37.59(16) . . . . ?
Si2_2 C2_2 B9_2 B6_2 -107.02(16) . . . . ?
B1_2 B2_2 B9_2 C2_2 -62.7(2) . . . . ?
B6_2 B2_2 B9_2 C2_2 38.33(15) . . . . ?
B3_2 B2_2 B9_2 C2_2 1.0(2) . . . . ?
B4_2 B2_2 B9_2 C2_2 -99.97(17) . . . . ?
B1_2 B2_2 B9_2 B10_2 -0.8(2) . . . . ?
B6_2 B2_2 B9_2 B10_2 100.26(18) . . . . ?
B3_2 B2_2 B9_2 B10_2 63.0(2) . . . . ?
B4_2 B2_2 B9_2 B10_2 -38.04(16) . . . . ?
B1_2 B2_2 B9_2 B4_2 37.25(16) . . . . ?
B6_2 B2_2 B9_2 B4_2 138.30(17) . . . . ?
B3_2 B2_2 B9_2 B4_2 100.99(18) . . . . ?
B1_2 B2_2 B9_2 B6_2 -101.05(18) . . . . ?
B3_2 B2_2 B9_2 B6_2 -37.31(15) . . . . ?
B4_2 B2_2 B9_2 B6_2 -138.30(17) . . . . ?
B5_2 B4_2 B9_2 C2_2 -1.2(2) . . . . ?
B10_2 B4_2 B9_2 C2_2 -38.60(15) . . . . ?
B1_2 B4_2 B9_2 C2_2 62.0(2) . . . . ?
B2_2 B4_2 B9_2 C2_2 99.09(18) . . . . ?
B5_2 B4_2 B9_2 B10_2 37.40(16) . . . . ?
B1_2 B4_2 B9_2 B10_2 100.62(17) . . . . ?
B2_2 B4_2 B9_2 B10_2 137.69(17) . . . . ?
B5_2 B4_2 B9_2 B2_2 -100.29(18) . . . . ?
B10_2 B4_2 B9_2 B2_2 -137.69(17) . . . . ?
B1_2 B4_2 B9_2 B2_2 -37.07(15) . . . . ?
B5_2 B4_2 B9_2 B6_2 -62.8(2) . . . . ?
B10_2 B4_2 B9_2 B6_2 -100.19(18) . . . . ?
B1_2 B4_2 B9_2 B6_2 0.4(2) . . . . ?
B2_2 B4_2 B9_2 B6_2 37.50(15) . . . . ?
B7_2 B6_2 B9_2 C2_2 -34.89(15) . . . . ?
B2_2 B6_2 B9_2 C2_2 -135.56(17) . . . . ?
B3_2 B6_2 B9_2 C2_2 -98.17(17) . . . . ?
C2_2 B6_2 B9_2 B10_2 34.10(15) . . . . ?
B7_2 B6_2 B9_2 B10_2 -0.8(2) . . . . ?
B2_2 B6_2 B9_2 B10_2 -101.46(18) . . . . ?
B3_2 B6_2 B9_2 B10_2 -64.1(2) . . . . ?
C2_2 B6_2 B9_2 B2_2 135.56(17) . . . . ?
B7_2 B6_2 B9_2 B2_2 100.66(18) . . . . ?
B3_2 B6_2 B9_2 B2_2 37.38(15) . . . . ?
C2_2 B6_2 B9_2 B4_2 97.90(17) . . . . ?
B7_2 B6_2 B9_2 B4_2 63.0(2) . . . . ?
B2_2 B6_2 B9_2 B4_2 -37.65(16) . . . . ?
B3_2 B6_2 B9_2 B4_2 -0.3(2) . . . . ?
C8_2 C9_2 C10_2 C11_2 -1.1(3) . . . . ?
C8_2 C9_2 C10_2 C19_2 179.22(18) . . . . ?
B11_2 C1_2 B10_2 C2_2 -108.49(18) . . . . ?
B5_2 C1_2 B10_2 C2_2 138.36(16) . . . . ?
B8_2 C1_2 B10_2 C2_2 101.48(17) . . . . ?
B7_2 C1_2 B10_2 C2_2 32.60(15) . . . . ?
B11_2 C1_2 B10_2 B9_2 -145.40(17) . . . . ?
C2_2 C1_2 B10_2 B9_2 -36.91(14) . . . . ?
B5_2 C1_2 B10_2 B9_2 101.45(17) . . . . ?
B8_2 C1_2 B10_2 B9_2 64.6(2) . . . . ?
B7_2 C1_2 B10_2 B9_2 -4.3(2) . . . . ?
B11_2 C1_2 B10_2 B5_2 113.15(19) . . . . ?
C2_2 C1_2 B10_2 B5_2 -138.36(16) . . . . ?
B8_2 C1_2 B10_2 B5_2 -36.88(16) . . . . ?
B7_2 C1_2 B10_2 B5_2 -105.75(17) . . . . ?
B11_2 C1_2 B10_2 B4_2 152.06(17) . . . . ?
C2_2 C1_2 B10_2 B4_2 -99.45(16) . . . . ?
B5_2 C1_2 B10_2 B4_2 38.91(15) . . . . ?
B8_2 C1_2 B10_2 B4_2 2.0(2) . . . . ?
B7_2 C1_2 B10_2 B4_2 -66.85(19) . . . . ?
B6_2 C2_2 B10_2 C1_2 -100.47(17) . . . . ?
B9_2 C2_2 B10_2 C1_2 -137.54(16) . . . . ?
B7_2 C2_2 B10_2 C1_2 -32.16(14) . . . . ?
Si2_2 C2_2 B10_2 C1_2 113.59(15) . . . . ?
C1_2 C2_2 B10_2 B9_2 137.54(16) . . . . ?
B6_2 C2_2 B10_2 B9_2 37.08(16) . . . . ?
B7_2 C2_2 B10_2 B9_2 105.38(17) . . . . ?
Si2_2 C2_2 B10_2 B9_2 -108.87(16) . . . . ?
C1_2 C2_2 B10_2 B5_2 36.12(14) . . . . ?
B6_2 C2_2 B10_2 B5_2 -64.4(2) . . . . ?
B9_2 C2_2 B10_2 B5_2 -101.43(17) . . . . ?
B7_2 C2_2 B10_2 B5_2 4.0(2) . . . . ?
Si2_2 C2_2 B10_2 B5_2 149.71(13) . . . . ?
C1_2 C2_2 B10_2 B4_2 98.55(17) . . . . ?
B6_2 C2_2 B10_2 B4_2 -1.9(2) . . . . ?
B9_2 C2_2 B10_2 B4_2 -38.99(15) . . . . ?
B7_2 C2_2 B10_2 B4_2 66.39(19) . . . . ?
Si2_2 C2_2 B10_2 B4_2 -147.86(14) . . . . ?
C2_2 B9_2 B10_2 C1_2 36.89(14) . . . . ?
B2_2 B9_2 B10_2 C1_2 -60.6(2) . . . . ?
B4_2 B9_2 B10_2 C1_2 -98.75(17) . . . . ?
B6_2 B9_2 B10_2 C1_2 3.0(2) . . . . ?
B2_2 B9_2 B10_2 C2_2 -97.52(18) . . . . ?
B4_2 B9_2 B10_2 C2_2 -135.64(17) . . . . ?
B6_2 B9_2 B10_2 C2_2 -33.90(15) . . . . ?
C2_2 B9_2 B10_2 B5_2 98.26(17) . . . . ?
B2_2 B9_2 B10_2 B5_2 0.7(2) . . . . ?
B4_2 B9_2 B10_2 B5_2 -37.38(16) . . . . ?
B6_2 B9_2 B10_2 B5_2 64.4(2) . . . . ?
C2_2 B9_2 B10_2 B4_2 135.64(17) . . . . ?
B2_2 B9_2 B10_2 B4_2 38.13(16) . . . . ?
B6_2 B9_2 B10_2 B4_2 101.74(18) . . . . ?
B8_2 B5_2 B10_2 C1_2 33.93(15) . . . . ?
B4_2 B5_2 B10_2 C1_2 135.49(17) . . . . ?
B1_2 B5_2 B10_2 C1_2 97.60(17) . . . . ?
C1_2 B5_2 B10_2 C2_2 -36.25(14) . . . . ?
B8_2 B5_2 B10_2 C2_2 -2.3(2) . . . . ?
B4_2 B5_2 B10_2 C2_2 99.24(17) . . . . ?
B1_2 B5_2 B10_2 C2_2 61.35(19) . . . . ?
C1_2 B5_2 B10_2 B9_2 -98.02(17) . . . . ?
B8_2 B5_2 B10_2 B9_2 -64.1(2) . . . . ?
B4_2 B5_2 B10_2 B9_2 37.47(16) . . . . ?
B1_2 B5_2 B10_2 B9_2 -0.4(2) . . . . ?
C1_2 B5_2 B10_2 B4_2 -135.49(17) . . . . ?
B8_2 B5_2 B10_2 B4_2 -101.56(18) . . . . ?
B1_2 B5_2 B10_2 B4_2 -37.89(16) . . . . ?
B5_2 B4_2 B10_2 C1_2 -38.29(15) . . . . ?
B9_2 B4_2 B10_2 C1_2 99.73(17) . . . . ?
B1_2 B4_2 B10_2 C1_2 -0.7(2) . . . . ?
B2_2 B4_2 B10_2 C1_2 62.25(19) . . . . ?
B5_2 B4_2 B10_2 C2_2 -99.57(17) . . . . ?
B9_2 B4_2 B10_2 C2_2 38.45(15) . . . . ?
B1_2 B4_2 B10_2 C2_2 -62.0(2) . . . . ?
B2_2 B4_2 B10_2 C2_2 1.0(2) . . . . ?
B5_2 B4_2 B10_2 B9_2 -138.02(18) . . . . ?
B1_2 B4_2 B10_2 B9_2 -100.41(18) . . . . ?
B2_2 B4_2 B10_2 B9_2 -37.48(16) . . . . ?
B9_2 B4_2 B10_2 B5_2 138.02(18) . . . . ?
B1_2 B4_2 B10_2 B5_2 37.61(16) . . . . ?
B2_2 B4_2 B10_2 B5_2 100.54(18) . . . . ?
C9_2 C10_2 C11_2 C12_2 0.3(3) . . . . ?
C19_2 C10_2 C11_2 C12_2 -179.98(18) . . . . ?
Si1_2 N2_2 B11_2 C1_2 179.2(3) . . . . ?
Si1_2 N2_2 B11_2 C6_2 -0.8(5) . . . . ?
C2_2 C1_2 B11_2 N2_2 57.6(3) . . . . ?
B5_2 C1_2 B11_2 N2_2 -157.5(2) . . . . ?
B8_2 C1_2 B11_2 N2_2 -83.5(3) . . . . ?
B10_2 C1_2 B11_2 N2_2 128.2(2) . . . . ?
B7_2 C1_2 B11_2 N2_2 -12.0(3) . . . . ?
C2_2 C1_2 B11_2 C6_2 -122.41(18) . . . . ?
B5_2 C1_2 B11_2 C6_2 22.5(3) . . . . ?
B8_2 C1_2 B11_2 C6_2 96.6(2) . . . . ?
B10_2 C1_2 B11_2 C6_2 -51.8(2) . . . . ?
B7_2 C1_2 B11_2 C6_2 168.08(16) . . . . ?
N1_2 C6_2 B11_2 N2_2 -1.8(8) . . . . ?
N1_2 C6_2 B11_2 C1_2 178.2(6) . . . . ?
C10_2 C11_2 C12_2 C7_2 0.7(3) . . . . ?
C10_2 C11_2 C12_2 C21_2 179.96(18) . . . . ?
N1_2 C7_2 C12_2 C11_2 179.17(17) . . . . ?
C8_2 C7_2 C12_2 C11_2 -1.1(3) . . . . ?
N1_2 C7_2 C12_2 C21_2 0.0(3) . . . . ?
C8_2 C7_2 C12_2 C21_2 179.66(18) . . . . ?
C9_2 C8_2 C17_2 C18_2 -2.9(3) . . . . ?
C7_2 C8_2 C17_2 C18_2 177.92(18) . . . . ?
C9_2 C8_2 C17_2 C23_2 -120.7(2) . . . . ?
C7_2 C8_2 C17_2 C23_2 60.1(2) . . . . ?
C9_2 C8_2 C17_2 C24_2 115.6(2) . . . . ?
C7_2 C8_2 C17_2 C24_2 -63.6(2) . . . . ?
C11_2 C10_2 C19_2 C20_2 7.3(3) . . . . ?
C9_2 C10_2 C19_2 C20_2 -173.00(19) . . . . ?
C11_2 C10_2 C19_2 C25_2 127.8(2) . . . . ?
C9_2 C10_2 C19_2 C25_2 -52.5(2) . . . . ?
C11_2 C10_2 C19_2 C26_2 -112.4(2) . . . . ?
C9_2 C10_2 C19_2 C26_2 67.3(2) . . . . ?
C11_2 C12_2 C21_2 C22_2 120.11(19) . . . . ?
C7_2 C12_2 C21_2 C22_2 -60.7(2) . . . . ?
C11_2 C12_2 C21_2 C28_2 -116.0(2) . . . . ?
C7_2 C12_2 C21_2 C28_2 63.2(2) . . . . ?
C11_2 C12_2 C21_2 C27_2 2.3(3) . . . . ?
C7_2 C12_2 C21_2 C27_2 -178.56(18) . . . . ?

loop_
_twin_individual_id
_twin_individual_mass_fraction_refined
_oxdiff_twin_reflns_isolated
_oxdiff_twin_reflns_overlapped
_twin_individual_twin_lattice_type
_twin_individual_twin_matrix_11
_twin_individual_twin_matrix_12
_twin_individual_twin_matrix_13
_twin_individual_twin_matrix_21
_twin_individual_twin_matrix_22
_twin_individual_twin_matrix_23
_twin_individual_twin_matrix_31
_twin_individual_twin_matrix_32
_twin_individual_twin_matrix_33
1 0.4882 17731 33189 ref 1.0000 0.0000 0.0000 0.0000 1.0000 0.0000 0.0000 0.0000 1.0000
2 0.5118 17708 33189 nmt -1.0000 0.0001 -0.0001 -0.0001 -1.0001 -0.0000 0.1688 0.1184 1.0000
